data_7123918
loop_
_publ_author_name
'Ivanov, Anton A.'
'Falaise, Cl\'ement'
'Landy, David'
'Haouas, Mohamed'
'Mironov, Yuri V.'
'Shestopalov, Michael A.'
'Cadot, Emmanuel'

_publ_section_title
;
 Tuning the chaotropic effect as an assembly motif through one-electron
 transfer in rhenium cluster
;
_journal_name_full 'Chemical Communications'
_journal_paper_doi 10.1039/C9CC05136H
_journal_year 2019
_chemical_formula_moiety 'C105 H109 K2.5 N9 O79.5 Re9 Se12, C6 N6 Re6 Se8, 0.5(O)'
_chemical_formula_sum 'C111 H109 K2.5 N15 O80 Re15 Se20'
_chemical_formula_weight 7403.08
_space_group_crystal_system orthorhombic
_space_group_IT_number 18
_space_group_name_Hall 'P 2 2ab'
_space_group_name_H-M_alt 'P 21 21 2'
_symmetry_space_group_name_Hall 'P 2 2ab'
_symmetry_space_group_name_H-M 'P 21 21 2'
_atom_sites_solution_hydrogens geom
_atom_sites_solution_primary direct
_audit_creation_date 2019-03-28
_audit_creation_method
;
Olex2 1.2
(compiled 2018.05.29 svn.r3508 for OlexSys, GUI svn.r5506)
;
_audit_update_record
;
2019-06-28 deposited with the CCDC.    2019-07-24 downloaded from the CCDC.
;
_cell_angle_alpha 90
_cell_angle_beta 90
_cell_angle_gamma 90
_cell_formula_units_Z 4
_cell_length_a 35.247(4)
_cell_length_b 35.747(4)
_cell_length_c 17.7344(17)
_cell_measurement_reflns_used 9224
_cell_measurement_temperature 200
_cell_measurement_theta_max 26.273
_cell_measurement_theta_min 2.31
_cell_volume 22345(4)
_computing_cell_refinement 'SAINT v8.34A (Bruker, 2013)'
_computing_data_reduction 'SAINT v8.34A (Bruker, 2013)'
_computing_molecular_graphics 'Olex2 (Dolomanov et al., 2009)'
_computing_publication_material 'Olex2 (Dolomanov et al., 2009)'
_computing_structure_refinement 'ShelXL (Sheldrick, 2015)'
_computing_structure_solution 'ShelXS (Sheldrick, 2008)'
_diffrn_ambient_temperature 200
_diffrn_measured_fraction_theta_full 1.000
_diffrn_measured_fraction_theta_max 0.997
_diffrn_measurement_device_type 'Bruker APEX-II CCD'
_diffrn_measurement_method '\f and \w scans'
_diffrn_radiation_type MoK\a
_diffrn_radiation_wavelength 0.71073
_diffrn_reflns_av_R_equivalents 0.1199
_diffrn_reflns_av_unetI/netI 0.0741
_diffrn_reflns_Laue_measured_fraction_full 1.000
_diffrn_reflns_Laue_measured_fraction_max 0.997
_diffrn_reflns_limit_h_max 44
_diffrn_reflns_limit_h_min -44
_diffrn_reflns_limit_k_max 44
_diffrn_reflns_limit_k_min -44
_diffrn_reflns_limit_l_max 22
_diffrn_reflns_limit_l_min -22
_diffrn_reflns_number 512434
_diffrn_reflns_point_group_measured_fraction_full 1.000
_diffrn_reflns_point_group_measured_fraction_max 0.996
_diffrn_reflns_theta_full 25.242
_diffrn_reflns_theta_max 26.428
_diffrn_reflns_theta_min 0.811
_diffrn_standards_number 0
_exptl_absorpt_coefficient_mu 11.467
_exptl_absorpt_correction_T_max 0.7454
_exptl_absorpt_correction_T_min 0.3439
_exptl_absorpt_correction_type multi-scan
_exptl_absorpt_process_details
'SADABS-2014/5 (Bruker,2014/5) was used for absorption correction. wR2(int) was 0.1608 before and 0.0795 after correction. The Ratio of minimum to maximum transmission is 0.4614. The \l/2 correction factor is 0.00150.'
_exptl_crystal_colour 'clear orange'
_exptl_crystal_colour_lustre clear
_exptl_crystal_colour_primary orange
_exptl_crystal_density_diffrn 2.201
_exptl_crystal_description plate
_exptl_crystal_F_000 13490
_exptl_crystal_size_max 0.12
_exptl_crystal_size_mid 0.11
_exptl_crystal_size_min 0.04
_refine_diff_density_max 4.644
_refine_diff_density_min -5.084
_refine_diff_density_rms 0.383
_refine_ls_abs_structure_details
;
 Refined as an inversion twin.
;
_refine_ls_abs_structure_Flack 0.194(18)
_refine_ls_extinction_method none
_refine_ls_goodness_of_fit_ref 1.034
_refine_ls_hydrogen_treatment constr
_refine_ls_matrix_type full
_refine_ls_number_parameters 891
_refine_ls_number_reflns 45816
_refine_ls_number_restraints 0
_refine_ls_restrained_S_all 1.034
_refine_ls_R_factor_all 0.1377
_refine_ls_R_factor_gt 0.0819
_refine_ls_shift/su_max 0.001
_refine_ls_shift/su_mean 0.000
_refine_ls_structure_factor_coef Fsqd
_refine_ls_weighting_details 'w=1/[\s^2^(Fo^2^)+(0.0761P)^2^+1332.8652P] where P=(Fo^2^+2Fc^2^)/3'
_refine_ls_weighting_scheme calc
_refine_ls_wR_factor_gt 0.1885
_refine_ls_wR_factor_ref 0.2308
_reflns_Friedel_coverage 0.875
_reflns_Friedel_fraction_full 1.000
_reflns_Friedel_fraction_max 0.996
_reflns_number_gt 31241
_reflns_number_total 45816
_reflns_threshold_expression 'I > 2\s(I)'
_cod_data_source_file c9cc05136h2.cif
_cod_data_source_block iaa444a
_cod_original_formula_sum 'C111 H109 K2.50 N15 O80 Re15 Se20'
_cod_database_code 7123918
_shelx_shelxl_version_number 2018/3
_shelx_space_group_comment
;
The symmetry employed for this shelxl refinement is uniquely defined
by the following loop, which should always be used as a source of
symmetry information in preference to the above space-group names.
They are only intended as comments.
;
_shelx_estimated_absorpt_t_max 0.657
_shelx_estimated_absorpt_t_min 0.340
_olex2_refinement_description
;
1. Twinned data refinement
 Scales: 0.806(18)
 0.194(18)
2. Fixed Uiso
 At 1.2 times of:
  All C(H) groups, All C(H,H) groups
3. Uiso/Uaniso restraints and constraints
Uanis(C7E) = Uanis(C8E) = Uanis(C9E) = Uanis(C10E) = Uanis(C11E) = Uanis(C12E)
= Uanis(C6E) = Uanis(C5E) = Uanis(C4E) = Uanis(C3E) = Uanis(C2E) = Uanis(C1E) =
Uanis(C48E) = Uanis(C47E) = Uanis(C46E) = Uanis(C45E) = Uanis(C44E) =
Uanis(C43E) = Uanis(C42E) = Uanis(C41E) = Uanis(C40E) = Uanis(C39E) =
Uanis(C38E) = Uanis(C37E) = Uanis(C36E) = Uanis(C35E) = Uanis(C34E) =
Uanis(C33E) = Uanis(C32E) = Uanis(C31E) = Uanis(C30E) = Uanis(C29E) =
Uanis(C28E) = Uanis(C27E) = Uanis(C26E) = Uanis(C25E) = Uanis(C24E) =
Uanis(C23E) = Uanis(C22E) = Uanis(C21E) = Uanis(C20E) = Uanis(C19E) =
Uanis(C17E) = Uanis(C18E) = Uanis(C16E) = Uanis(C15E) = Uanis(C14E) =
Uanis(C13E) = Uanis(C7F) = Uanis(C8F) = Uanis(C9F) = Uanis(C10F) = Uanis(C11F)
= Uanis(C12F) = Uanis(C6F) = Uanis(C5F) = Uanis(C4F) = Uanis(C3F) = Uanis(C2F)
= Uanis(C1F) = Uanis(C48F) = Uanis(C47F) = Uanis(C44F) = Uanis(C43F) =
Uanis(C42F) = Uanis(C41F) = Uanis(C40F) = Uanis(C39F) = Uanis(C38F) =
Uanis(C37F) = Uanis(C36F) = Uanis(C35F) = Uanis(C34F) = Uanis(C33F) =
Uanis(C32F) = Uanis(C31F) = Uanis(C30F) = Uanis(C29F) = Uanis(C28F) =
Uanis(C27F) = Uanis(C26F) = Uanis(C25F) = Uanis(C24F) = Uanis(C23F) =
Uanis(C22F) = Uanis(C21F) = Uanis(C20F) = Uanis(C19F) = Uanis(C17F) =
Uanis(C18F) = Uanis(C16F) = Uanis(C15F) = Uanis(C14F) = Uanis(C13F) =
Uanis(C46F) = Uanis(C45F)
Uanis(O26E) = Uanis(O29E) = Uanis(O25E) = Uanis(O27E) = Uanis(O28E) =
Uanis(O30E) = Uanis(O31E) = Uanis(O34E) = Uanis(O32E) = Uanis(O33E) =
Uanis(O35E) = Uanis(O1E) = Uanis(O39E) = Uanis(O36E) = Uanis(O38E) =
Uanis(O37E) = Uanis(O40E) = Uanis(O2E) = Uanis(O3E) = Uanis(O4E) = Uanis(O5E) =
Uanis(O6E) = Uanis(O9E) = Uanis(O8E) = Uanis(O7E) = Uanis(O10E) = Uanis(O11E) =
Uanis(O14E) = Uanis(O13E) = Uanis(O12E) = Uanis(O15E) = Uanis(O17E) =
Uanis(O16E) = Uanis(O19E) = Uanis(O18E) = Uanis(O20E) = Uanis(O22E) =
Uanis(O23E) = Uanis(O24E) = Uanis(O21E) = Uanis(O26F) = Uanis(O29F) =
Uanis(O25F) = Uanis(O27F) = Uanis(O28F) = Uanis(O30F) = Uanis(O31F) =
Uanis(O34F) = Uanis(O32F) = Uanis(O33F) = Uanis(O35F) = Uanis(O1F) =
Uanis(O39F) = Uanis(O36F) = Uanis(O38F) = Uanis(O37F) = Uanis(O40F) =
Uanis(O2F) = Uanis(O3F) = Uanis(O4F) = Uanis(O5F) = Uanis(O6F) = Uanis(O9F) =
Uanis(O8F) = Uanis(O7F) = Uanis(O10F) = Uanis(O11F) = Uanis(O14F) = Uanis(O13F)
= Uanis(O12F) = Uanis(O15F) = Uanis(O17F) = Uanis(O16F) = Uanis(O19F) =
Uanis(O18F) = Uanis(O20F) = Uanis(O22F) = Uanis(O23F) = Uanis(O24F) =
Uanis(O21F)
Uanis(C6) = Uanis(C13) = Uanis(C14) = Uanis(C18) = Uanis(C17) = Uanis(C15) =
Uanis(C16) = Uanis(C22) = Uanis(C21) = Uanis(C20) = Uanis(C19) = Uanis(C1) =
Uanis(C2) = Uanis(C3) = Uanis(C4) = Uanis(C5)
Uanis(N6) = Uanis(N13) = Uanis(N14) = Uanis(N18) = Uanis(N17) = Uanis(N15) =
Uanis(N16) = Uanis(N22) = Uanis(N21) = Uanis(N20) = Uanis(N19) = Uanis(N1) =
Uanis(N2) = Uanis(N3) = Uanis(N4) = Uanis(N5)
Uanis(Re11) = Uanis(Re7)
Uiso(C9) = Uiso(N9) = Uiso(C11) = Uiso(N11) = Uiso(C10) = Uiso(N10) = Uiso(C8)
= Uiso(N8) = Uiso(C7) = Uiso(N7) = Uiso(C12) = Uiso(N12)
Uiso(C9) = Uiso(N9) = Uiso(C8) = Uiso(N8) = Uiso(C10) = Uiso(N10) = Uiso(C11) =
Uiso(N11) = Uiso(C12) = Uiso(N12) = Uiso(C7) = Uiso(N7)
Uanis(Se12) = Uanis(Se11) = Uanis(Se13) = Uanis(Se14) = Uanis(Se15) =
Uanis(Se16) = Uanis(Se10) = Uanis(Se9)
4. Others
 Fixed Sof: Re18(0.825) Re15(0.825) Re20(0.825) Re22(0.825) Se28(0.825)
 Se18(0.825) Se22(0.825) Se32(0.825) Se24(0.825) Se25(0.825) Se30(0.825)
 Se20(0.825) O36E(0.5) O1W(0.5) C15(0.825) N22(0.825) C20(0.825) N20(0.825)
 N15(0.825) C22(0.825) N18(0.825) C18(0.825) Re11(0.5) Re7(0.5) C16(0.175)
 N16(0.175) Re16(0.175) Se31(0.175) Re21(0.175) Se19(0.175) Re17(0.175)
 Se26(0.175) Se27(0.175) Se29(0.175) Re19(0.175) C21(0.175) Se17(0.175)
 C19(0.175) Se23(0.175) C17(0.175) Se21(0.175) N21(0.175) N19(0.175) N17(0.175)
 Se11(0.5) Re12(0.5) Re9(0.5) Re10(0.5) Se10(0.5) Se12(0.5) Se9(0.5) C11(0.5)
 Re8(0.5) Se14(0.5) Se15(0.5) C12(0.5) Se13(0.5) C7(0.5) Se16(0.5) C9(0.5)
 C10(0.5) N11(0.5) C8(0.5) N12(0.5) N7(0.5) N9(0.5) N10(0.5) N8(0.5)
5.a Free rotating group:
 C16(N16,Re16,Se31,Re21,Se19,Re17,Se26,Se27,Se29,Re19,C21,Se17,C19,Se23,C17,
 Se21,N21,N19,N17), C27E(C28E,C26E,O22E,C29E,O24E,C25E,O23E,C30E,O21E),
 C21E(C22E,C20E,O17E,C23E,O19E,C19E,O18E,O16E), C3E(C4E,C2E,O2E,C5E,O4E,C1E,O3E,
 C6E,O1E), C45F(C46F,C44F,O37F,C47F,O39F,C43F,O38F,C48F,O36F), C9F(C10F,C8F,O7F,
 C11F,O9F,C7F,O8F,C12F,O6F), C21F(C22F,C20F,O17F,C23F,O19F,C19F,O18F,C24F,O16F),
  Se11(Re12,Re9,Re10,Se10,Se12,Se9,C11,Re8,Se14,Se15,C12,Se13,C7,Se16,C9,C10,
 N11,C8,N12,N7,N9,N10,N8)
5.b Ternary CH refined with riding coordinates:
 C16E(H16E), C15E(H15E), C9E(H9E), C8E(H8E), C12E(H12E), C10E(H10E),
 C11E(H11E), C45E(H45E), C48E(H48E), C47E(H47E), C46E(H46E), C44E(H44E),
 C17E(H17E), C18E(H18E), C14E(H14E), C39E(H39E), C36E(H36E), C40E(H40E),
 C42E(H42E), C41E(H41E), C38E(H38E), C32E(H32E), C34E(H34E), C33E(H33E),
 C35E(H35E), C16F(H16F), C3F(H3F), C15F(H15F), C6F(H6F), C4F(H4F), C5F(H5F),
 C39F(H39F), C42F(H42F), C18F(H18F), C40F(H40F), C17F(H17F), C41F(H41F),
 C2F(H2F), C33F(H33F), C36F(H36F), C28F(H28F), C34F(H34F), C35F(H35F),
 C32F(H32F), C26F(H26F), C38F(H38F), C27F(H27F), C29F(H29F), C30F(H30F),
 C27E(H27E), C28E(H28E), C26E(H26E), C29E(H29E), C30E(H30E), C21E(H21E),
 C22E(H22E), C20E(H20E), C23E(H23E), C3E(H3E), C4E(H4E), C2E(H2E), C5E(H5E),
 C6E(H6E), C45F(H45F), C46F(H46F), C44F(H44F), C47F(H47F), C48F(H48F), C9F(H9F),
  C10F(H10F), C8F(H8F), C11F(H11F), C12F(H12F), C21F(H21F), C22F(H22F),
 C20F(H20F), C23F(H23F)
5.c Secondary CH2 refined with riding coordinates:
 C7E(H7EA,H7EB), C13E(H13C,H13D), C31E(H31C,H31D), C37E(H37C,H37D), C37F(H37A,
 H37B), C25F(H25A,H25B), C31F(H31A,H31B), C1F(H1FA,H1FB), C43E(H43C,H43D),
 C25E(H25C,H25D), C19E(H19C,H19D), C1E(H1EA,H1EB), C43F(H43A,H43B), C7F(H7FA,
 H7FB), C13F(H13A,H13B), C19F(H19A,H19B)
;
_olex2_submission_special_instructions 'No special instructions were received'

loop_
_space_group_symop_operation_xyz
'x, y, z'
'-x, -y, z'
'x+1/2, -y+1/2, -z'
'-x+1/2, y+1/2, -z'

loop_
_atom_site_label
_atom_site_type_symbol
_atom_site_fract_x
_atom_site_fract_y
_atom_site_fract_z
_atom_site_U_iso_or_equiv
_atom_site_adp_type
_atom_site_occupancy
_atom_site_site_symmetry_order
_atom_site_calc_flag
_atom_site_refinement_flags_posn
_atom_site_refinement_flags_adp
_atom_site_refinement_flags_occupancy
_atom_site_disorder_assembly
_atom_site_disorder_group
Re4 Re 0.82870(3) 0.87283(3) 1.00075(9) 0.0304(3) Uani 1 1 d . . . . .
Re1 Re 0.84677(4) 0.92187(4) 0.89631(7) 0.0291(3) Uani 1 1 d . . . . .
Re3 Re 0.84990(4) 0.92008(4) 1.10665(8) 0.0308(3) Uani 1 1 d . . . . .
Re13 Re 1.06848(3) 0.75896(3) 0.49943(8) 0.0298(3) Uani 1 1 d . . . . .
Re2 Re 0.89694(3) 0.90138(4) 0.99721(9) 0.0315(3) Uani 1 1 d . . . . .
Re6 Re 1.29984(3) 0.55974(4) 0.99479(9) 0.0339(3) Uani 1 1 d . . . . .
Re5 Re 0.63176(4) 0.46895(3) -0.00174(9) 0.0330(3) Uani 1 1 d . . . . .
Re14 Re 1.16580(3) 0.79971(4) 0.50021(9) 0.0320(3) Uani 1 1 d . . . . .
Re18 Re 1.09906(5) 0.82121(5) 0.55097(9) 0.0289(4) Uani 0.825 1 d . . . . .
Re15 Re 1.10726(5) 0.80271(5) 0.40920(8) 0.0297(4) Uani 0.825 1 d . . . B .
Re20 Re 1.12683(5) 0.75624(5) 0.59151(8) 0.0289(4) Uani 0.825 1 d . . . B .
Re22 Re 1.13508(5) 0.73775(5) 0.44959(9) 0.0307(4) Uani 0.825 1 d . . . B .
Se3 Se 0.78111(11) 0.89393(12) 0.9031(2) 0.0386(9) Uani 1 1 d . . . . .
Se5 Se 0.82213(13) 0.98473(11) 1.1063(2) 0.0424(10) Uani 1 1 d . . . . .
Se4 Se 0.78441(12) 0.89224(12) 1.1056(2) 0.0424(10) Uani 1 1 d . . . . .
Se8 Se 0.68104(11) 0.48702(11) 0.0944(2) 0.0373(9) Uani 1 1 d . . . . .
Se2 Se 0.87414(11) 0.85691(11) 0.8958(2) 0.0358(8) Uani 1 1 d . . . . .
Se1 Se 0.91253(11) 0.94959(12) 0.8972(2) 0.0413(9) Uani 1 1 d . . . . .
Se6 Se 0.87786(11) 0.85484(10) 1.0977(2) 0.0338(8) Uani 1 1 d . . . . .
Se7 Se 0.91585(11) 0.94741(11) 1.0994(2) 0.0407(9) Uani 1 1 d . . . . .
Se28 Se 1.04341(12) 0.82258(12) 0.4611(2) 0.0312(9) Uani 0.825 1 d . . . B .
Se18 Se 1.19074(12) 0.73623(13) 0.5398(2) 0.0361(10) Uani 0.825 1 d . . . B .
Se22 Se 1.13688(14) 0.86180(12) 0.4624(2) 0.0360(10) Uani 0.825 1 d . . . B .
Se32 Se 1.09685(13) 0.69699(12) 0.5388(2) 0.0329(9) Uani 0.825 1 d . . . B .
Se24 Se 1.15570(14) 0.81696(13) 0.6377(2) 0.0366(10) Uani 0.825 1 d . . . B .
Se25 Se 1.06228(14) 0.77770(13) 0.6364(2) 0.0377(11) Uani 0.825 1 d . . . B .
Se30 Se 1.07828(13) 0.74172(14) 0.3626(2) 0.0369(10) Uani 0.825 1 d . . . B .
Se20 Se 1.17137(14) 0.78117(15) 0.3639(2) 0.0423(11) Uani 0.825 1 d . . . B .
O12E O 0.5761(8) 0.5229(8) 0.4912(18) 0.0631(9) Uani 1 1 d . . . . .
O8E O 0.5810(9) 0.5217(9) 0.6500(17) 0.0631(9) Uani 1 1 d . . . . .
C16E C 0.6081(12) 0.5328(13) 0.449(2) 0.0527(11) Uani 1 1 d . . . . .
H16E H 0.608213 0.560556 0.442308 0.063 Uiso 1 1 calc R . . . .
O10E O 0.6457(9) 0.5386(9) 0.5624(17) 0.0631(9) Uani 1 1 d . . . . .
C15E C 0.6440(11) 0.5214(11) 0.494(3) 0.0527(11) Uani 1 1 d . . . . .
H15E H 0.642573 0.493843 0.502942 0.063 Uiso 1 1 calc R . . . .
O7E O 0.5955(9) 0.5714(9) 0.7741(17) 0.0631(9) Uani 1 1 d . . . . .
C9E C 0.6620(12) 0.5675(12) 0.755(2) 0.0527(11) Uani 1 1 d . . . . .
H9E H 0.664670 0.549128 0.796678 0.063 Uiso 1 1 calc R . . . .
O5E O 0.6670(9) 0.6028(9) 0.7801(17) 0.0631(9) Uani 1 1 d . . . . .
O9E O 0.6841(9) 0.5209(9) 0.6602(17) 0.0631(9) Uani 1 1 d . . . . .
C8E C 0.6904(12) 0.5577(13) 0.688(2) 0.0527(11) Uani 1 1 d . . . . .
H8E H 0.686095 0.575886 0.646369 0.063 Uiso 1 1 calc R . . . .
C12E C 0.6480(12) 0.5170(13) 0.630(2) 0.0527(11) Uani 1 1 d . . . . .
H12E H 0.644870 0.490176 0.615987 0.063 Uiso 1 1 calc R . . . .
C10E C 0.6234(12) 0.5651(12) 0.721(2) 0.0527(11) Uani 1 1 d . . . . .
H10E H 0.621128 0.584176 0.679621 0.063 Uiso 1 1 calc R . . . .
C11E C 0.6185(12) 0.5258(12) 0.687(2) 0.0527(11) Uani 1 1 d . . . . .
H11E H 0.620219 0.507016 0.728391 0.063 Uiso 1 1 calc R . . . .
O38E O 0.6811(9) 0.7795(9) 0.9050(17) 0.0631(9) Uani 1 1 d . . . . .
O35E O 0.7564(9) 0.8119(9) 0.6868(17) 0.0631(9) Uani 1 1 d . . . . .
C45E C 0.7589(13) 0.7956(13) 0.761(2) 0.0527(11) Uani 1 1 d . . . . .
H45E H 0.775880 0.811850 0.792067 0.063 Uiso 1 1 calc R . . . .
O37E O 0.7044(9) 0.8351(9) 0.7948(17) 0.0631(9) Uani 1 1 d . . . . .
O15E O 0.6485(9) 0.5605(9) 0.3139(17) 0.0631(9) Uani 1 1 d . . . . .
O13E O 0.5783(9) 0.5270(9) 0.3269(17) 0.0631(9) Uani 1 1 d . . . . .
O14E O 0.6779(9) 0.5100(9) 0.3750(17) 0.0631(9) Uani 1 1 d . . . . .
O40E O 0.7129(9) 0.7171(9) 0.8387(17) 0.0631(9) Uani 1 1 d . . . . .
O36E O 0.8372(19) 0.7772(19) 0.770(3) 0.0631(9) Uani 0.5 1 d . . . . .
C48E C 0.7382(12) 0.7432(12) 0.877(2) 0.0527(11) Uani 1 1 d . . . . .
H48E H 0.741189 0.735735 0.930663 0.063 Uiso 1 1 calc R . . . .
O39E O 0.7750(9) 0.7437(9) 0.8404(17) 0.0631(9) Uani 1 1 d . . . . .
C47E C 0.7185(12) 0.7801(12) 0.872(2) 0.0527(11) Uani 1 1 d . . . . .
H47E H 0.733703 0.797392 0.904968 0.063 Uiso 1 1 calc R . . . .
C46E C 0.7195(12) 0.7969(13) 0.796(2) 0.0527(11) Uani 1 1 d . . . . .
H46E H 0.702518 0.781451 0.763026 0.063 Uiso 1 1 calc R . . . .
O6E O 0.7398(9) 0.5368(9) 0.7738(17) 0.0631(9) Uani 1 1 d . . . . .
C44E C 0.7747(12) 0.7583(13) 0.760(2) 0.0527(11) Uani 1 1 d . . . . .
H44E H 0.757641 0.741935 0.729762 0.063 Uiso 1 1 calc R . . . .
C17E C 0.6092(12) 0.5152(13) 0.372(2) 0.0527(11) Uani 1 1 d . . . . .
H17E H 0.606648 0.487592 0.379115 0.063 Uiso 1 1 calc R . . . .
C7E C 0.7336(12) 0.5611(13) 0.714(2) 0.0527(11) Uani 1 1 d . . . . .
H7EA H 0.750626 0.554696 0.671794 0.063 Uiso 1 1 calc R . . . .
H7EB H 0.739175 0.587056 0.730262 0.063 Uiso 1 1 calc R . . . .
C18E C 0.6460(12) 0.5220(12) 0.332(2) 0.0527(11) Uani 1 1 d . . . . .
H18E H 0.645711 0.507454 0.283758 0.063 Uiso 1 1 calc R . . . .
C14E C 0.6802(12) 0.5290(13) 0.450(2) 0.0527(11) Uani 1 1 d . . . . .
H14E H 0.681928 0.556584 0.440640 0.063 Uiso 1 1 calc R . . . .
O33E O 0.7402(9) 0.8863(9) 0.6733(17) 0.0631(9) Uani 1 1 d . . . . .
O32E O 0.7366(8) 0.8921(8) 0.5098(18) 0.0631(9) Uani 1 1 d . . . . .
O34E O 0.8104(9) 0.8185(9) 0.6122(17) 0.0631(9) Uani 1 1 d . . . . .
O30E O 0.7651(9) 0.8307(9) 0.4312(17) 0.0631(9) Uani 1 1 d . . . . .
C39E C 0.7800(11) 0.8396(11) 0.499(3) 0.0527(11) Uani 1 1 d . . . . .
H39E H 0.801395 0.857601 0.492018 0.063 Uiso 1 1 calc R . . . .
C36E C 0.7817(13) 0.8448(13) 0.367(2) 0.0527(11) Uani 1 1 d . . . . .
H36E H 0.798229 0.866105 0.382572 0.063 Uiso 1 1 calc R . . . .
O29E O 0.8065(9) 0.8155(9) 0.3382(17) 0.0631(9) Uani 1 1 d . . . . .
C40E C 0.7486(12) 0.8586(12) 0.550(2) 0.0527(11) Uani 1 1 d . . . . .
H40E H 0.726669 0.841225 0.557169 0.063 Uiso 1 1 calc R . . . .
C42E C 0.7859(13) 0.8346(12) 0.661(2) 0.0527(11) Uani 1 1 d . . . . .
H42E H 0.800757 0.843014 0.705708 0.063 Uiso 1 1 calc R . . . .
C41E C 0.7673(13) 0.8687(13) 0.627(2) 0.0527(11) Uani 1 1 d . . . . .
H41E H 0.787774 0.887320 0.616376 0.063 Uiso 1 1 calc R . . . .
C38E C 0.7939(13) 0.8063(12) 0.546(2) 0.0527(11) Uani 1 1 d . . . . .
H38E H 0.771200 0.791044 0.560104 0.063 Uiso 1 1 calc R . . . .
C32E C 0.7863(12) 0.7855(12) 0.305(2) 0.0527(11) Uani 1 1 d . . . . .
H32E H 0.771258 0.772744 0.345533 0.063 Uiso 1 1 calc R . . . .
K2 K 0.5606(2) 0.6338(3) -0.0007(5) 0.052(2) Uani 1 1 d . . . . .
K1 K 1.1330(3) 0.6787(3) 0.9991(6) 0.060(2) Uani 1 1 d . . . . .
O20E O 0.6873(9) 0.6562(9) 0.1618(17) 0.0631(9) Uani 1 1 d . . . . .
O25E O 0.7365(9) 0.7696(9) 0.2116(17) 0.0631(9) Uani 1 1 d . . . . .
C34E C 0.7345(12) 0.8284(12) 0.274(2) 0.0527(11) Uani 1 1 d . . . . .
H34E H 0.719200 0.816187 0.314655 0.063 Uiso 1 1 calc R . . . .
O27E O 0.7085(9) 0.8422(9) 0.2202(17) 0.0631(9) Uani 1 1 d . . . . .
O11E O 0.7197(8) 0.4787(8) 0.4865(17) 0.0631(9) Uani 1 1 d . . . . .
O28E O 0.7329(9) 0.8870(9) 0.3479(17) 0.0631(9) Uani 1 1 d . . . . .
O26E O 0.8401(10) 0.7732(9) 0.2288(17) 0.0631(9) Uani 1 1 d . . . . .
C24E C 0.6854(12) 0.6206(12) 0.126(2) 0.0527(11) Uani 1 1 d . . . . .
C33E C 0.7576(13) 0.7997(13) 0.241(2) 0.0527(11) Uani 1 1 d . . . . .
H33E H 0.772718 0.811082 0.199097 0.063 Uiso 1 1 calc R . . . .
C13E C 0.7156(11) 0.5169(11) 0.483(2) 0.0527(11) Uani 1 1 d . . . . .
H13C H 0.736970 0.527511 0.454216 0.063 Uiso 1 1 calc R . . . .
H13D H 0.717202 0.527044 0.535335 0.063 Uiso 1 1 calc R . . . .
C35E C 0.7543(12) 0.8596(12) 0.309(2) 0.0527(11) Uani 1 1 d . . . . .
H35E H 0.769332 0.872527 0.269128 0.063 Uiso 1 1 calc R . . . .
C31E C 0.8146(13) 0.7590(13) 0.276(2) 0.0527(11) Uani 1 1 d . . . . .
H31C H 0.828183 0.747822 0.319337 0.063 Uiso 1 1 calc R . . . .
H31D H 0.801016 0.738512 0.249833 0.063 Uiso 1 1 calc R . . . .
K3 K 1.000000 1.000000 0.6906(9) 0.070(4) Uani 1 2 d S T P . .
O35F O 1.0055(9) 0.8103(9) 0.2034(17) 0.0631(9) Uani 1 1 d . . . . .
O5F O 1.0929(9) 0.6020(9) 0.3641(17) 0.0631(9) Uani 1 1 d . . . . .
O10F O 1.0934(9) 0.5964(9) 0.6123(17) 0.0631(9) Uani 1 1 d . . . . .
O40F O 1.0532(9) 0.6904(9) 0.1991(17) 0.0631(9) Uani 1 1 d . . . . .
O2F O 1.1257(9) 0.6643(9) 0.1663(17) 0.0631(9) Uani 1 1 d . . . . .
O12F O 1.1483(10) 0.6089(9) 0.7238(17) 0.0631(9) Uani 1 1 d . . . . .
O1W O 0.945(2) 0.550(2) 0.580(4) 0.076(19) Uiso 0.5 1 d . . . . .
O3F O 1.1474(9) 0.6007(9) 0.2575(17) 0.0631(9) Uani 1 1 d . . . . .
C16F C 1.1112(12) 0.6246(13) 0.730(2) 0.0527(11) Uani 1 1 d . . . . .
H16F H 1.111342 0.650153 0.707378 0.063 Uiso 1 1 calc R . . . .
C3F C 1.0592(12) 0.6543(13) 0.204(2) 0.0527(11) Uani 1 1 d . . . . .
H3F H 1.053337 0.642638 0.153905 0.063 Uiso 1 1 calc R . . . .
C15F C 1.0827(12) 0.6011(13) 0.690(2) 0.0527(11) Uani 1 1 d . . . . .
H15F H 1.083562 0.575718 0.713977 0.063 Uiso 1 1 calc R . . . .
C15 C 1.0970(16) 0.8257(17) 0.310(3) 0.060(3) Uani 0.825 1 d . . . . .
N22 N 1.1659(15) 0.6642(15) 0.363(3) 0.070(3) Uani 0.825 1 d . . . B .
C20 C 1.1371(16) 0.7324(16) 0.693(3) 0.060(3) Uani 0.825 1 d . . . . .
N20 N 1.1414(15) 0.7137(15) 0.750(3) 0.070(3) Uani 0.825 1 d . . . B .
C14 C 1.2204(12) 0.8243(12) 0.499(3) 0.060(3) Uani 1 1 d . . . . .
N15 N 1.0887(15) 0.8434(15) 0.250(3) 0.070(3) Uani 0.825 1 d . . . B .
C6F C 1.0840(12) 0.5866(13) 0.287(2) 0.0527(11) Uani 1 1 d . . . . .
H6F H 1.088060 0.558905 0.285806 0.063 Uiso 1 1 calc R . . . .
O31E O 0.8541(9) 0.7995(9) 0.4748(16) 0.0631(9) Uani 1 1 d . . . . .
C4F C 1.1025(12) 0.6461(12) 0.224(2) 0.0527(11) Uani 1 1 d . . . . .
H4F H 1.107728 0.659559 0.272205 0.063 Uiso 1 1 calc R . . . .
C37E C 0.8226(10) 0.7795(11) 0.502(3) 0.0527(11) Uani 1 1 d . . . . .
H37C H 0.831318 0.759348 0.536139 0.063 Uiso 1 1 calc R . . . .
H37D H 0.809148 0.767615 0.459067 0.063 Uiso 1 1 calc R . . . .
C22 C 1.1552(17) 0.6892(17) 0.395(3) 0.060(3) Uani 0.825 1 d . . . . .
C5F C 1.1118(12) 0.6056(12) 0.238(2) 0.0527(11) Uani 1 1 d . . . . .
H5F H 1.109253 0.593191 0.187692 0.063 Uiso 1 1 calc R . . . .
O30F O 0.9649(10) 0.8926(9) 0.3846(17) 0.0631(9) Uani 1 1 d . . . . .
O13F O 1.1234(9) 0.6533(9) 0.8484(17) 0.0631(9) Uani 1 1 d . . . . .
O15F O 1.0580(9) 0.6803(9) 0.7923(17) 0.0631(9) Uani 1 1 d . . . . .
O33F O 1.0327(9) 0.8788(9) 0.1508(17) 0.0631(9) Uani 1 1 d . . . . .
O32F O 1.0167(9) 0.9243(9) 0.2761(17) 0.0631(9) Uani 1 1 d . . . . .
O34F O 0.9448(9) 0.8359(9) 0.2184(17) 0.0631(9) Uani 1 1 d . . . . .
O14F O 1.0352(9) 0.6192(9) 0.7740(17) 0.0631(9) Uani 1 1 d . . . . .
C39F C 0.9607(13) 0.8847(13) 0.306(2) 0.0527(11) Uani 1 1 d . . . . .
H39F H 0.942382 0.902432 0.282503 0.063 Uiso 1 1 calc R . . . .
C42F C 0.9794(12) 0.8383(12) 0.176(2) 0.0527(11) Uani 1 1 d . . . . .
H42F H 0.974159 0.834276 0.121093 0.063 Uiso 1 1 calc R . . . .
O4F O 1.0443(9) 0.5957(9) 0.2698(17) 0.0631(9) Uani 1 1 d . . . . .
C14F C 1.0427(13) 0.6157(13) 0.701(2) 0.0527(11) Uani 1 1 d . . . . .
C18F C 1.0599(12) 0.6418(12) 0.817(2) 0.0527(11) Uani 1 1 d . . . . .
H18F H 1.052063 0.640506 0.871588 0.063 Uiso 1 1 calc R . . . .
C40F C 1.0009(13) 0.8880(13) 0.268(2) 0.0527(11) Uani 1 1 d . . . . .
H40F H 1.018224 0.870045 0.294436 0.063 Uiso 1 1 calc R . . . .
C17F C 1.0979(12) 0.6273(13) 0.810(2) 0.0527(11) Uani 1 1 d . . . . .
H17F H 1.099474 0.602154 0.834282 0.063 Uiso 1 1 calc R . . . .
N14 N 1.2523(11) 0.8321(11) 0.488(2) 0.070(3) Uani 1 1 d . . . . .
N18 N 1.0678(15) 0.8947(15) 0.640(3) 0.070(3) Uani 0.825 1 d . . . . .
C41F C 0.9971(13) 0.8750(13) 0.187(2) 0.0527(11) Uani 1 1 d . . . . .
H41F H 0.979865 0.893455 0.162561 0.063 Uiso 1 1 calc R . . . .
N13 N 0.9861(11) 0.7231(11) 0.498(2) 0.070(3) Uani 1 1 d . . . . .
C13 C 1.0137(12) 0.7356(12) 0.494(3) 0.060(3) Uani 1 1 d . . . . .
O11F O 0.9774(9) 0.6068(9) 0.6593(17) 0.0631(9) Uani 1 1 d . . . . .
C2F C 1.0356(12) 0.6361(12) 0.262(2) 0.0527(11) Uani 1 1 d . . . . .
H2F H 1.038941 0.649051 0.311910 0.063 Uiso 1 1 calc R . . . .
O27F O 1.0082(9) 0.9501(9) 0.5750(17) 0.0631(9) Uani 1 1 d . . . . .
O29F O 0.9139(9) 0.9101(9) 0.4574(17) 0.0631(9) Uani 1 1 d . . . . .
O28F O 1.0007(9) 0.9614(9) 0.4146(17) 0.0631(9) Uani 1 1 d . . . . .
O25F O 0.9672(10) 0.8891(9) 0.6296(17) 0.0631(9) Uani 1 1 d . . . . .
O20F O 1.0041(9) 0.7973(9) 0.7973(17) 0.0631(9) Uani 1 1 d . . . . .
C33F C 0.9507(13) 0.9117(13) 0.576(2) 0.0527(11) Uani 1 1 d . . . . .
H33F H 0.936853 0.932794 0.600292 0.063 Uiso 1 1 calc R . . . .
O22F O 1.0369(9) 0.8665(9) 0.8259(17) 0.0631(9) Uani 1 1 d . . . . .
C36F C 0.9445(12) 0.9231(12) 0.416(2) 0.0527(11) Uani 1 1 d . . . . .
H36F H 0.934458 0.938654 0.373121 0.063 Uiso 1 1 calc R . . . .
C28F C 1.0093(12) 0.8639(12) 0.769(2) 0.0527(11) Uani 1 1 d . . . . .
H28F H 1.021458 0.858338 0.719268 0.063 Uiso 1 1 calc R . . . .
C34F C 0.9851(12) 0.9273(13) 0.528(2) 0.0527(11) Uani 1 1 d . . . . .
H34F H 1.000621 0.905715 0.509807 0.063 Uiso 1 1 calc R . . . .
C35F C 0.9712(12) 0.9478(13) 0.464(2) 0.0527(11) Uani 1 1 d . . . . .
H35F H 0.956350 0.969755 0.482989 0.063 Uiso 1 1 calc R . . . .
O23F O 1.0064(9) 0.9290(9) 0.7411(17) 0.0631(9) Uani 1 1 d . . . . .
O31F O 0.8933(9) 0.8016(9) 0.3291(17) 0.0631(9) Uani 1 1 d . . . . .
C32F C 0.9238(12) 0.8902(13) 0.525(2) 0.0527(11) Uani 1 1 d . . . . .
H32F H 0.936654 0.866371 0.509609 0.063 Uiso 1 1 calc R . . . .
C37F C 0.9055(12) 0.8388(12) 0.326(2) 0.0527(11) Uani 1 1 d . . . . .
H37A H 0.903233 0.849970 0.377047 0.063 Uiso 1 1 calc R . . . .
H37B H 0.888613 0.852987 0.291920 0.063 Uiso 1 1 calc R . . . .
C26F C 0.9498(12) 0.8264(12) 0.726(2) 0.0527(11) Uani 1 1 d . . . . .
H26F H 0.962559 0.821910 0.676448 0.063 Uiso 1 1 calc R . . . .
C38F C 0.9460(13) 0.8432(13) 0.299(2) 0.0527(11) Uani 1 1 d . . . . .
H38F H 0.963347 0.825303 0.325670 0.063 Uiso 1 1 calc R . . . .
C27F C 0.9807(12) 0.8322(12) 0.791(2) 0.0527(11) Uani 1 1 d . . . . .
H27F H 0.968072 0.838004 0.839710 0.063 Uiso 1 1 calc R . . . .
C25F C 0.9268(12) 0.7963(12) 0.745(2) 0.0527(11) Uani 1 1 d . . . . .
H25A H 0.912810 0.801448 0.791806 0.063 Uiso 1 1 calc R . . . .
H25B H 0.942340 0.773492 0.751867 0.063 Uiso 1 1 calc R . . . .
C29F C 0.9826(12) 0.8981(12) 0.762(2) 0.0527(11) Uani 1 1 d . . . . .
H29F H 0.971171 0.903339 0.812240 0.063 Uiso 1 1 calc R . . . .
O24F O 0.9308(9) 0.8590(9) 0.7244(17) 0.0631(9) Uani 1 1 d . . . . .
O26F O 0.8652(9) 0.9136(9) 0.5712(17) 0.0631(9) Uani 1 1 d . . . . .
C31F C 0.8868(12) 0.8804(12) 0.560(2) 0.0527(11) Uani 1 1 d . . . . .
H31A H 0.872660 0.863094 0.526430 0.063 Uiso 1 1 calc R . . . .
H31B H 0.891065 0.867737 0.608632 0.063 Uiso 1 1 calc R . . . .
C30F C 0.9508(13) 0.8914(13) 0.705(2) 0.0527(11) Uani 1 1 d . . . . .
H30F H 0.932948 0.913153 0.707002 0.063 Uiso 1 1 calc R . . . .
O1F O 0.9735(9) 0.6252(9) 0.3080(17) 0.0631(9) Uani 1 1 d . . . . .
C18 C 1.0753(16) 0.8686(17) 0.605(3) 0.060(3) Uani 0.825 1 d . . . B .
C1F C 0.9925(12) 0.6340(13) 0.241(2) 0.0527(11) Uani 1 1 d . . . . .
H1FA H 0.983586 0.658341 0.221227 0.063 Uiso 1 1 calc R . . . .
H1FB H 0.988063 0.614497 0.202731 0.063 Uiso 1 1 calc R . . . .
O21F O 0.8992(9) 0.7908(9) 0.6796(17) 0.0631(9) Uani 1 1 d . . . . .
C1 C 0.8457(14) 0.9208(14) 0.778(3) 0.060(3) Uani 1 1 d . . . . .
C3 C 0.8504(14) 0.9233(14) 0.226(3) 0.060(3) Uani 1 1 d . . . . .
C4 C 0.8101(12) 0.8188(12) -0.001(3) 0.060(3) Uani 1 1 d . . . . .
N3 N 0.8502(13) 0.9222(13) 0.289(2) 0.070(3) Uani 1 1 d . . . . .
C5 C 0.6085(12) 0.5214(12) 0.000(3) 0.060(3) Uani 1 1 d . . . . .
N4 N 0.7970(11) 0.7903(11) 0.003(2) 0.070(3) Uani 1 1 d . . . . .
C2 C 0.9523(13) 0.8786(12) 0.989(3) 0.060(3) Uani 1 1 d . . . . .
C6 C 1.2449(12) 0.5364(12) 0.995(3) 0.060(3) Uani 1 1 d . . . . .
N5 N 0.6005(11) 0.5532(12) -0.009(2) 0.070(3) Uani 1 1 d . . . . .
N2 N 0.9829(12) 0.8659(12) 0.985(2) 0.070(3) Uani 1 1 d . . . . .
N1 N 0.8438(13) 0.9226(13) 0.715(2) 0.070(3) Uani 1 1 d . . . . .
N6 N 1.2158(12) 0.5271(12) 0.980(2) 0.070(3) Uani 1 1 d . . . . .
C43E C 0.8162(12) 0.7504(12) 0.736(2) 0.0527(11) Uani 1 1 d . . . . .
H43C H 0.824331 0.725263 0.752763 0.063 Uiso 1 1 calc R . . . .
H43D H 0.818804 0.751960 0.680491 0.063 Uiso 1 1 calc R . . . .
Re11 Re 1.0425(3) 0.54287(15) 1.0014(3) 0.141(3) Uani 0.5 1 d . . . A -1
Re7 Re 1.0216(2) 0.49361(19) 1.1033(2) 0.141(3) Uani 0.5 1 d . . . A -1
C16 C 1.1285(2) 0.7496(2) 0.2823(2) 0.060(3) Uani 0.175 1 d . . . B -1
N16 N 1.1306(3) 0.7416(3) 0.2194(2) 0.070(3) Uani 0.175 1 d G . . B -1
Re16 Re 1.12296(14) 0.76530(15) 0.3963(2) 0.036(2) Uani 0.175 1 d G . . B -1
Se31 Se 1.0953(2) 0.70197(13) 0.4293(4) 0.037(5) Uani 0.175 1 d G . . B -1
Re21 Re 1.13766(14) 0.73283(12) 0.5264(3) 0.0265(18) Uani 0.175 1 d G . . B -1
Se19 Se 1.18867(14) 0.7414(2) 0.4276(3) 0.047(6) Uani 0.175 1 d G . . B -1
Re17 Re 1.09751(14) 0.82480(12) 0.4680(3) 0.0267(17) Uani 0.175 1 d G . . B -1
Se26 Se 1.08493(18) 0.72793(17) 0.6230(3) 0.051(7) Uani 0.175 1 d G . . B -1
Se27 Se 1.04638(14) 0.81619(19) 0.5668(3) 0.048(6) Uani 0.175 1 d G . . B -1
Se29 Se 1.05670(16) 0.7902(2) 0.3731(3) 0.045(6) Uani 0.175 1 d G . . B -1
Re19 Re 1.11222(14) 0.79231(14) 0.5981(2) 0.0313(19) Uani 0.175 1 d G . . B -1
C21 C 1.1598(2) 0.68062(15) 0.5598(4) 0.060(3) Uani 0.175 1 d G . . B -1
Se17 Se 1.17839(15) 0.7673(2) 0.6211(3) 0.045(7) Uani 0.175 1 d G . . B -1
C19 C 1.1055(2) 0.8075(2) 0.7121(2) 0.060(3) Uani 0.175 1 d G . . B -1
Se23 Se 1.1398(2) 0.85553(13) 0.5650(4) 0.033(5) Uani 0.175 1 d G . . B -1
C17 C 1.0742(2) 0.87647(15) 0.4346(4) 0.060(3) Uani 0.175 1 d G . . B -1
Se21 Se 1.15015(19) 0.82960(18) 0.3714(3) 0.058(8) Uani 0.175 1 d G . . B -1
N21 N 1.1714(3) 0.65157(17) 0.5764(5) 0.070(3) Uani 0.175 1 d G . . B -1
N19 N 1.1016(3) 0.8147(3) 0.7750(2) 0.070(3) Uani 0.175 1 d G . . B -1
N17 N 1.0608(3) 0.90476(18) 0.4181(5) 0.070(3) Uani 0.175 1 d G . . B -1
C27E C 0.7079(4) 0.6858(4) 0.1222(9) 0.0527(11) Uani 1 1 d . . . C -1
H27E H 0.711934 0.678890 0.068135 0.063 Uiso 1 1 calc R . . C -1
C28E C 0.6837(4) 0.7205(4) 0.1282(9) 0.0527(11) Uani 1 1 d G . . C -1
H28E H 0.677049 0.724453 0.182421 0.063 Uiso 1 1 calc R . . C -1
C26E C 0.7466(4) 0.6921(4) 0.1627(7) 0.0527(11) Uani 1 1 d G . . C -1
H26E H 0.742333 0.694943 0.218208 0.063 Uiso 1 1 calc R . . C -1
O22E O 0.6489(4) 0.7155(5) 0.0862(13) 0.0631(9) Uani 1 1 d G . . C -1
C29E C 0.7016(4) 0.7559(4) 0.0985(8) 0.0527(11) Uani 1 1 d G . . C -1
H29E H 0.707560 0.751564 0.044006 0.063 Uiso 1 1 calc R . . C -1
O24E O 0.7635(4) 0.7264(4) 0.1323(10) 0.0631(9) Uani 1 1 d G . . C -1
C25E C 0.7735(5) 0.6610(5) 0.1486(11) 0.0527(11) Uani 1 1 d G . . C -1
H25C H 0.797391 0.666627 0.175551 0.063 Uiso 1 1 calc R . . C -1
H25D H 0.762762 0.637995 0.171281 0.063 Uiso 1 1 calc R . . C -1
O23E O 0.6817(5) 0.7869(4) 0.1025(12) 0.0631(9) Uani 1 1 d G . . C -1
C30E C 0.7402(4) 0.7585(4) 0.1411(11) 0.0527(11) Uani 1 1 d G . . C -1
H30E H 0.754353 0.779178 0.115446 0.063 Uiso 1 1 calc R . . C -1
O21E O 0.7826(5) 0.6531(5) 0.0710(12) 0.0631(9) Uani 1 1 d G . . C -1
C21E C 0.6604(4) 0.5699(5) 0.2423(7) 0.0527(11) Uani 1 1 d . . . D -1
H21E H 0.660280 0.546652 0.210950 0.063 Uiso 1 1 calc R . . D -1
C22E C 0.6333(4) 0.5975(4) 0.2070(8) 0.0527(11) Uani 1 1 d G . . D -1
H22E H 0.632184 0.620213 0.239737 0.063 Uiso 1 1 calc R . . D -1
C20E C 0.7015(4) 0.5860(5) 0.2416(8) 0.0527(11) Uani 1 1 d G . . D -1
H20E H 0.703006 0.608305 0.275593 0.063 Uiso 1 1 calc R . . D -1
O17E O 0.5957(4) 0.5814(6) 0.2032(12) 0.0631(9) Uani 1 1 d G . . D -1
C23E C 0.6431(4) 0.6095(5) 0.1279(8) 0.0527(11) Uani 1 1 d G . . D -1
H23E H 0.641324 0.586255 0.096897 0.063 Uiso 1 1 calc R . . D -1
O19E O 0.7104(4) 0.5972(5) 0.1640(10) 0.0631(9) Uani 1 1 d G . . D -1
C19E C 0.7299(4) 0.5578(6) 0.2651(10) 0.0527(11) Uani 1 1 d G . . D -1
H19C H 0.755311 0.569620 0.263428 0.063 Uiso 1 1 calc R . . D -1
H19D H 0.724811 0.551042 0.318284 0.063 Uiso 1 1 calc R . . D -1
O18E O 0.6204(5) 0.6336(6) 0.0948(11) 0.0631(9) Uani 1 1 d G . . D -1
O16E O 0.7315(5) 0.5238(5) 0.2217(13) 0.0631(9) Uani 1 1 d G . . D -1
C3E C 0.7089(4) 0.6828(3) 0.8679(9) 0.0527(11) Uani 1 1 d . . . E -1
H3E H 0.719516 0.682704 0.920150 0.063 Uiso 1 1 calc R . . E -1
C4E C 0.6671(4) 0.6739(4) 0.8717(9) 0.0527(11) Uani 1 1 d G . . E -1
H4E H 0.656207 0.676314 0.819828 0.063 Uiso 1 1 calc R . . E -1
C2E C 0.7300(4) 0.6528(5) 0.8199(7) 0.0527(11) Uani 1 1 d G . . E -1
H2E H 0.721512 0.654387 0.766186 0.063 Uiso 1 1 calc R . . E -1
O2E O 0.6481(5) 0.7004(5) 0.9204(13) 0.0631(9) Uani 1 1 d G . . E -1
C5E C 0.6575(4) 0.6356(4) 0.9017(8) 0.0527(11) Uani 1 1 d G . . E -1
H5E H 0.668127 0.633974 0.953862 0.063 Uiso 1 1 calc R . . E -1
O4E O 0.7204(4) 0.6159(4) 0.8508(10) 0.0631(9) Uani 1 1 d G . . E -1
C1E C 0.7717(4) 0.6572(6) 0.8241(11) 0.0527(11) Uani 1 1 d G . . E -1
H1EA H 0.783466 0.637438 0.792741 0.063 Uiso 1 1 calc R . . E -1
H1EB H 0.778438 0.681579 0.801072 0.063 Uiso 1 1 calc R . . E -1
O3E O 0.6214(4) 0.6264(5) 0.9060(12) 0.0631(9) Uani 1 1 d G . . E -1
C6E C 0.6808(4) 0.6083(4) 0.8513(11) 0.0527(11) Uani 1 1 d G . . E -1
H6E H 0.678453 0.583394 0.876548 0.063 Uiso 1 1 calc R . . E -1
O1E O 0.7886(3) 0.6557(6) 0.8981(12) 0.0631(9) Uani 1 1 d G . . E -1
C45F C 1.0105(4) 0.7792(4) 0.1562(9) 0.0527(11) Uani 1 1 d . . . F -1
H45F H 1.000080 0.785278 0.105211 0.063 Uiso 1 1 calc R . . F -1
C46F C 1.0522(4) 0.7706(4) 0.1483(8) 0.0527(11) Uani 1 1 d G . . F -1
H46F H 1.062983 0.766433 0.199750 0.063 Uiso 1 1 calc R . . F -1
C44F C 0.9890(4) 0.7444(5) 0.1877(7) 0.0527(11) Uani 1 1 d G . . F -1
H44F H 0.997410 0.739282 0.240588 0.063 Uiso 1 1 calc R . . F -1
O37F O 1.0716(5) 0.8020(4) 0.1143(13) 0.0631(9) Uani 1 1 d G . . F -1
C47F C 1.0615(4) 0.7370(4) 0.1002(8) 0.0527(11) Uani 1 1 d G . . F -1
H47F H 1.050961 0.741842 0.048801 0.063 Uiso 1 1 calc R . . F -1
O39F O 0.9983(4) 0.7123(4) 0.1396(10) 0.0631(9) Uani 1 1 d G . . F -1
C43F C 0.9473(4) 0.7495(5) 0.1857(10) 0.0527(11) Uani 1 1 d G . . F -1
H43A H 0.935347 0.726623 0.206061 0.063 Uiso 1 1 calc R . . F -1
H43B H 0.940750 0.770364 0.220091 0.063 Uiso 1 1 calc R . . F -1
O38F O 1.0975(4) 0.7283(5) 0.0916(11) 0.0631(9) Uani 1 1 d G . . F -1
C48F C 1.0378(4) 0.7046(4) 0.1354(11) 0.0527(11) Uani 1 1 d G . . F -1
H48F H 1.039829 0.683787 0.097961 0.063 Uiso 1 1 calc R . . F -1
O36F O 0.9306(4) 0.7573(6) 0.1132(12) 0.0631(9) Uani 1 1 d G . . F -1
C9F C 1.0968(4) 0.5751(5) 0.4218(7) 0.0527(11) Uani 1 1 d . . . G -1
H9F H 1.101750 0.549918 0.399281 0.063 Uiso 1 1 calc R . . G -1
C10F C 1.1303(4) 0.5872(4) 0.4688(8) 0.0527(11) Uani 1 1 d G . . G -1
H10F H 1.126054 0.613553 0.485495 0.063 Uiso 1 1 calc R . . G -1
C8F C 1.0603(3) 0.5737(4) 0.4713(9) 0.0527(11) Uani 1 1 d G . . G -1
H8F H 1.053385 0.599586 0.487978 0.063 Uiso 1 1 calc R . . G -1
O7F O 1.1645(4) 0.5860(7) 0.4239(10) 0.0631(9) Uani 1 1 d G . . G -1
C11F C 1.1379(4) 0.5635(4) 0.5376(8) 0.0527(11) Uani 1 1 d G . . G -1
H11F H 1.142587 0.537395 0.519760 0.063 Uiso 1 1 calc R . . G -1
O9F O 1.0684(4) 0.5504(5) 0.5373(7) 0.0631(9) Uani 1 1 d G . . G -1
C7F C 1.0279(4) 0.5567(6) 0.4305(10) 0.0527(11) Uani 1 1 d G . . G -1
H7FA H 1.005733 0.556520 0.464662 0.063 Uiso 1 1 calc R . . G -1
H7FB H 1.021535 0.573004 0.387233 0.063 Uiso 1 1 calc R . . G -1
O8F O 1.1668(4) 0.5729(6) 0.5806(10) 0.0631(9) Uani 1 1 d G . . G -1
C12F C 1.0995(4) 0.5634(6) 0.5811(6) 0.0527(11) Uani 1 1 d G . . G -1
H12F H 1.102487 0.545222 0.623578 0.063 Uiso 1 1 calc R . . G -1
O6F O 1.0333(5) 0.5192(6) 0.4024(11) 0.0631(9) Uani 1 1 d G . . G -1
C13F C 1.0127(12) 0.5903(12) 0.666(2) 0.0527(11) Uani 1 1 d . . . H -1
H13A H 1.021486 0.582431 0.615579 0.063 Uiso 1 1 calc R . . H -1
H13B H 1.010269 0.567492 0.697556 0.063 Uiso 1 1 calc R . . H -1
C21F C 1.0350(4) 0.7045(4) 0.8344(9) 0.0527(11) Uani 1 1 d . . . I -1
H21F H 1.029253 0.692160 0.883640 0.063 Uiso 1 1 calc R . . I -1
C22F C 1.0583(3) 0.7390(4) 0.8501(8) 0.0527(11) Uani 1 1 d G . . I -1
H22F H 1.065448 0.750638 0.800818 0.063 Uiso 1 1 calc R . . I -1
C20F C 0.9966(4) 0.7156(4) 0.7969(7) 0.0527(11) Uani 1 1 d G . . I -1
H20F H 1.001346 0.726295 0.745654 0.063 Uiso 1 1 calc R . . I -1
O17F O 1.0927(4) 0.7289(5) 0.8894(13) 0.0631(9) Uani 1 1 d G . . I -1
C23F C 1.0391(4) 0.7683(4) 0.8979(8) 0.0527(11) Uani 1 1 d G . . I -1
H23F H 1.032640 0.756312 0.947210 0.063 Uiso 1 1 calc R . . I -1
O19F O 0.9784(4) 0.7438(4) 0.8449(10) 0.0631(9) Uani 1 1 d G . . I -1
C19F C 0.9704(5) 0.6833(5) 0.7909(10) 0.0527(11) Uani 1 1 d G . . I -1
H19A H 0.946655 0.692060 0.766825 0.063 Uiso 1 1 calc R . . I -1
H19B H 0.982006 0.664689 0.756543 0.063 Uiso 1 1 calc R . . I -1
O18F O 1.0582(5) 0.7990(4) 0.9131(11) 0.0631(9) Uani 1 1 d G . . I -1
C24F C 1.0010(4) 0.7763(4) 0.8564(11) 0.0527(11) Uani 1 1 d G . . I -1
O16F O 0.9606(5) 0.6645(5) 0.8602(12) 0.0631(9) Uani 1 1 d G . . I -1
Se11 Se 1.0859(2) 0.52409(19) 1.1118(3) 0.182(4) Uani 0.5 1 d . . . A -1
Re12 Re 1.07587(13) 0.47630(13) 1.0089(3) 0.158(3) Uani 0.5 1 d G . . A -1
Re9 Re 0.97691(13) 0.51128(11) 0.9890(3) 0.157(4) Uani 0.5 1 d G . . A -1
Re10 Re 1.03142(15) 0.49365(11) 0.89462(17) 0.136(3) Uani 0.5 1 d G . . A -1
Se10 Se 1.09575(15) 0.52400(16) 0.9119(4) 0.182(4) Uani 0.5 1 d G . . A -1
Se12 Se 0.9904(2) 0.55733(15) 1.0932(4) 0.182(4) Uani 0.5 1 d G . . A -1
Se9 Se 1.00108(19) 0.55746(12) 0.8933(4) 0.182(4) Uani 0.5 1 d G . . A -1
C11 C 1.0612(2) 0.59960(11) 1.0071(5) 0.22(3) Uiso 0.5 1 d G . . A -1
Re8 Re 1.00878(14) 0.44471(8) 0.9960(2) 0.156(4) Uani 0.5 1 d G . . A -1
Se14 Se 1.0519(2) 0.43025(16) 1.1058(3) 0.182(4) Uani 0.5 1 d G . . A -1
Se15 Se 1.06215(18) 0.43027(12) 0.9048(3) 0.182(4) Uani 0.5 1 d G . . A -1
C12 C 1.13139(14) 0.4562(2) 1.0226(5) 0.22(3) Uiso 0.5 1 d G . . A -1
Se13 Se 0.95674(17) 0.46380(17) 1.0860(3) 0.182(4) Uani 0.5 1 d G . . A -1
C7 C 1.0147(3) 0.4940(3) 1.22203(18) 0.22(3) Uiso 0.5 1 d G . . A -1
Se16 Se 0.96665(16) 0.46311(15) 0.8879(3) 0.182(4) Uani 0.5 1 d G . . A -1
C9 C 0.92163(14) 0.53196(19) 0.9702(5) 0.22(3) Uiso 0.5 1 d G . . A -1
C10 C 1.0349(2) 0.4930(2) 0.77564(18) 0.22(3) Uiso 0.5 1 d G . . A -1
N11 N 1.0686(3) 0.63039(12) 1.0116(6) 0.22(3) Uiso 0.5 1 d G . . A -1
C8 C 0.9899(2) 0.38870(10) 0.9941(4) 0.22(3) Uiso 0.5 1 d G . . A -1
N12 N 1.16140(15) 0.4442(3) 1.0304(6) 0.22(3) Uiso 0.5 1 d G . . A -1
N7 N 1.0112(4) 0.4939(3) 1.28570(18) 0.22(3) Uiso 0.5 1 d G . . A -1
N9 N 0.89242(16) 0.5435(2) 0.9540(6) 0.22(3) Uiso 0.5 1 d G . . A -1
N10 N 1.0346(3) 0.4933(3) 0.71125(18) 0.22(3) Uiso 0.5 1 d G . . A -1
N8 N 0.9818(2) 0.35821(10) 0.9930(5) 0.22(3) Uiso 0.5 1 d G . . A -1

loop_
_atom_site_aniso_label
_atom_site_aniso_U_11
_atom_site_aniso_U_22
_atom_site_aniso_U_33
_atom_site_aniso_U_23
_atom_site_aniso_U_13
_atom_site_aniso_U_12
Re4 0.0313(6) 0.0340(7) 0.0258(6) -0.0008(7) -0.0042(7) -0.0056(5)
Re1 0.0284(7) 0.0357(8) 0.0232(6) -0.0002(6) -0.0030(5) -0.0024(6)
Re3 0.0382(8) 0.0302(8) 0.0240(7) -0.0026(6) -0.0053(6) -0.0005(6)
Re13 0.0309(6) 0.0353(7) 0.0233(6) -0.0005(7) 0.0001(6) -0.0011(5)
Re2 0.0243(6) 0.0377(7) 0.0325(6) -0.0035(7) -0.0064(7) 0.0006(5)
Re6 0.0282(6) 0.0410(7) 0.0325(7) 0.0013(7) 0.0005(7) -0.0029(5)
Re5 0.0345(6) 0.0321(7) 0.0324(6) 0.0002(7) -0.0084(7) 0.0038(5)
Re14 0.0309(6) 0.0382(7) 0.0269(6) -0.0016(7) 0.0002(7) -0.0005(5)
Re18 0.0369(10) 0.0313(9) 0.0186(7) 0.0002(6) 0.0018(7) 0.0047(7)
Re15 0.0355(9) 0.0376(10) 0.0159(7) 0.0020(7) 0.0021(6) 0.0034(8)
Re20 0.0369(9) 0.0330(9) 0.0168(7) 0.0006(6) -0.0029(6) 0.0032(7)
Re22 0.0369(9) 0.0358(9) 0.0193(7) -0.0040(7) -0.0015(7) 0.0053(8)
Se3 0.0294(19) 0.050(2) 0.0365(19) 0.0040(18) -0.0097(16) -0.0062(17)
Se5 0.057(3) 0.034(2) 0.036(2) -0.0036(17) -0.0006(18) 0.0108(19)
Se4 0.040(2) 0.054(3) 0.0337(19) 0.0017(18) 0.0070(17) -0.0074(19)
Se8 0.039(2) 0.036(2) 0.0365(19) -0.0020(16) -0.0055(16) -0.0011(16)
Se2 0.036(2) 0.039(2) 0.0317(18) -0.0055(16) -0.0026(15) 0.0045(17)
Se1 0.035(2) 0.051(2) 0.038(2) 0.0030(18) -0.0003(16) -0.0079(18)
Se6 0.038(2) 0.0302(19) 0.0328(18) -0.0041(15) -0.0095(15) -0.0025(16)
Se7 0.038(2) 0.037(2) 0.048(2) 0.0003(18) -0.0233(18) -0.0057(17)
Se28 0.028(2) 0.038(2) 0.0273(19) 0.0054(18) -0.0026(16) 0.0082(18)
Se18 0.034(2) 0.047(3) 0.027(2) -0.0029(19) -0.0065(17) 0.013(2)
Se22 0.047(3) 0.034(2) 0.027(2) 0.0018(17) 0.0044(19) -0.003(2)
Se32 0.042(2) 0.027(2) 0.030(2) -0.0011(17) -0.0015(18) -0.0011(19)
Se24 0.048(3) 0.038(2) 0.0239(19) -0.0076(17) -0.0074(18) 0.001(2)
Se25 0.057(3) 0.036(2) 0.0202(19) 0.0014(17) 0.0108(18) 0.003(2)
Se30 0.045(3) 0.046(3) 0.0188(18) -0.0091(18) -0.0090(17) 0.000(2)
Se20 0.048(3) 0.054(3) 0.026(2) -0.001(2) 0.0089(19) 0.007(2)
O12E 0.065(2) 0.067(2) 0.057(2) 0.0035(18) 0.0017(18) 0.0000(18)
O8E 0.065(2) 0.067(2) 0.057(2) 0.0035(18) 0.0017(18) 0.0000(18)
C16E 0.055(3) 0.054(3) 0.049(2) -0.001(2) -0.001(2) -0.004(2)
O10E 0.065(2) 0.067(2) 0.057(2) 0.0035(18) 0.0017(18) 0.0000(18)
C15E 0.055(3) 0.054(3) 0.049(2) -0.001(2) -0.001(2) -0.004(2)
O7E 0.065(2) 0.067(2) 0.057(2) 0.0035(18) 0.0017(18) 0.0000(18)
C9E 0.055(3) 0.054(3) 0.049(2) -0.001(2) -0.001(2) -0.004(2)
O5E 0.065(2) 0.067(2) 0.057(2) 0.0035(18) 0.0017(18) 0.0000(18)
O9E 0.065(2) 0.067(2) 0.057(2) 0.0035(18) 0.0017(18) 0.0000(18)
C8E 0.055(3) 0.054(3) 0.049(2) -0.001(2) -0.001(2) -0.004(2)
C12E 0.055(3) 0.054(3) 0.049(2) -0.001(2) -0.001(2) -0.004(2)
C10E 0.055(3) 0.054(3) 0.049(2) -0.001(2) -0.001(2) -0.004(2)
C11E 0.055(3) 0.054(3) 0.049(2) -0.001(2) -0.001(2) -0.004(2)
O38E 0.065(2) 0.067(2) 0.057(2) 0.0035(18) 0.0017(18) 0.0000(18)
O35E 0.065(2) 0.067(2) 0.057(2) 0.0035(18) 0.0017(18) 0.0000(18)
C45E 0.055(3) 0.054(3) 0.049(2) -0.001(2) -0.001(2) -0.004(2)
O37E 0.065(2) 0.067(2) 0.057(2) 0.0035(18) 0.0017(18) 0.0000(18)
O15E 0.065(2) 0.067(2) 0.057(2) 0.0035(18) 0.0017(18) 0.0000(18)
O13E 0.065(2) 0.067(2) 0.057(2) 0.0035(18) 0.0017(18) 0.0000(18)
O14E 0.065(2) 0.067(2) 0.057(2) 0.0035(18) 0.0017(18) 0.0000(18)
O40E 0.065(2) 0.067(2) 0.057(2) 0.0035(18) 0.0017(18) 0.0000(18)
O36E 0.065(2) 0.067(2) 0.057(2) 0.0035(18) 0.0017(18) 0.0000(18)
C48E 0.055(3) 0.054(3) 0.049(2) -0.001(2) -0.001(2) -0.004(2)
O39E 0.065(2) 0.067(2) 0.057(2) 0.0035(18) 0.0017(18) 0.0000(18)
C47E 0.055(3) 0.054(3) 0.049(2) -0.001(2) -0.001(2) -0.004(2)
C46E 0.055(3) 0.054(3) 0.049(2) -0.001(2) -0.001(2) -0.004(2)
O6E 0.065(2) 0.067(2) 0.057(2) 0.0035(18) 0.0017(18) 0.0000(18)
C44E 0.055(3) 0.054(3) 0.049(2) -0.001(2) -0.001(2) -0.004(2)
C17E 0.055(3) 0.054(3) 0.049(2) -0.001(2) -0.001(2) -0.004(2)
C7E 0.055(3) 0.054(3) 0.049(2) -0.001(2) -0.001(2) -0.004(2)
C18E 0.055(3) 0.054(3) 0.049(2) -0.001(2) -0.001(2) -0.004(2)
C14E 0.055(3) 0.054(3) 0.049(2) -0.001(2) -0.001(2) -0.004(2)
O33E 0.065(2) 0.067(2) 0.057(2) 0.0035(18) 0.0017(18) 0.0000(18)
O32E 0.065(2) 0.067(2) 0.057(2) 0.0035(18) 0.0017(18) 0.0000(18)
O34E 0.065(2) 0.067(2) 0.057(2) 0.0035(18) 0.0017(18) 0.0000(18)
O30E 0.065(2) 0.067(2) 0.057(2) 0.0035(18) 0.0017(18) 0.0000(18)
C39E 0.055(3) 0.054(3) 0.049(2) -0.001(2) -0.001(2) -0.004(2)
C36E 0.055(3) 0.054(3) 0.049(2) -0.001(2) -0.001(2) -0.004(2)
O29E 0.065(2) 0.067(2) 0.057(2) 0.0035(18) 0.0017(18) 0.0000(18)
C40E 0.055(3) 0.054(3) 0.049(2) -0.001(2) -0.001(2) -0.004(2)
C42E 0.055(3) 0.054(3) 0.049(2) -0.001(2) -0.001(2) -0.004(2)
C41E 0.055(3) 0.054(3) 0.049(2) -0.001(2) -0.001(2) -0.004(2)
C38E 0.055(3) 0.054(3) 0.049(2) -0.001(2) -0.001(2) -0.004(2)
C32E 0.055(3) 0.054(3) 0.049(2) -0.001(2) -0.001(2) -0.004(2)
K2 0.047(4) 0.078(6) 0.032(4) -0.006(5) -0.005(4) -0.003(4)
K1 0.073(6) 0.069(6) 0.038(4) -0.011(5) -0.005(5) 0.005(5)
O20E 0.065(2) 0.067(2) 0.057(2) 0.0035(18) 0.0017(18) 0.0000(18)
O25E 0.065(2) 0.067(2) 0.057(2) 0.0035(18) 0.0017(18) 0.0000(18)
C34E 0.055(3) 0.054(3) 0.049(2) -0.001(2) -0.001(2) -0.004(2)
O27E 0.065(2) 0.067(2) 0.057(2) 0.0035(18) 0.0017(18) 0.0000(18)
O11E 0.065(2) 0.067(2) 0.057(2) 0.0035(18) 0.0017(18) 0.0000(18)
O28E 0.065(2) 0.067(2) 0.057(2) 0.0035(18) 0.0017(18) 0.0000(18)
O26E 0.065(2) 0.067(2) 0.057(2) 0.0035(18) 0.0017(18) 0.0000(18)
C24E 0.055(3) 0.054(3) 0.049(2) -0.001(2) -0.001(2) -0.004(2)
C33E 0.055(3) 0.054(3) 0.049(2) -0.001(2) -0.001(2) -0.004(2)
C13E 0.055(3) 0.054(3) 0.049(2) -0.001(2) -0.001(2) -0.004(2)
C35E 0.055(3) 0.054(3) 0.049(2) -0.001(2) -0.001(2) -0.004(2)
C31E 0.055(3) 0.054(3) 0.049(2) -0.001(2) -0.001(2) -0.004(2)
K3 0.093(12) 0.052(9) 0.066(9) 0.000 0.000 0.012(8)
O35F 0.065(2) 0.067(2) 0.057(2) 0.0035(18) 0.0017(18) 0.0000(18)
O5F 0.065(2) 0.067(2) 0.057(2) 0.0035(18) 0.0017(18) 0.0000(18)
O10F 0.065(2) 0.067(2) 0.057(2) 0.0035(18) 0.0017(18) 0.0000(18)
O40F 0.065(2) 0.067(2) 0.057(2) 0.0035(18) 0.0017(18) 0.0000(18)
O2F 0.065(2) 0.067(2) 0.057(2) 0.0035(18) 0.0017(18) 0.0000(18)
O12F 0.065(2) 0.067(2) 0.057(2) 0.0035(18) 0.0017(18) 0.0000(18)
O3F 0.065(2) 0.067(2) 0.057(2) 0.0035(18) 0.0017(18) 0.0000(18)
C16F 0.055(3) 0.054(3) 0.049(2) -0.001(2) -0.001(2) -0.004(2)
C3F 0.055(3) 0.054(3) 0.049(2) -0.001(2) -0.001(2) -0.004(2)
C15F 0.055(3) 0.054(3) 0.049(2) -0.001(2) -0.001(2) -0.004(2)
C15 0.064(8) 0.063(8) 0.054(7) 0.009(8) -0.008(7) -0.014(7)
N22 0.080(8) 0.084(8) 0.047(6) 0.002(7) -0.012(6) -0.002(7)
C20 0.064(8) 0.063(8) 0.054(7) 0.009(8) -0.008(7) -0.014(7)
N20 0.080(8) 0.084(8) 0.047(6) 0.002(7) -0.012(6) -0.002(7)
C14 0.064(8) 0.063(8) 0.054(7) 0.009(8) -0.008(7) -0.014(7)
N15 0.080(8) 0.084(8) 0.047(6) 0.002(7) -0.012(6) -0.002(7)
C6F 0.055(3) 0.054(3) 0.049(2) -0.001(2) -0.001(2) -0.004(2)
O31E 0.065(2) 0.067(2) 0.057(2) 0.0035(18) 0.0017(18) 0.0000(18)
C4F 0.055(3) 0.054(3) 0.049(2) -0.001(2) -0.001(2) -0.004(2)
C37E 0.055(3) 0.054(3) 0.049(2) -0.001(2) -0.001(2) -0.004(2)
C22 0.064(8) 0.063(8) 0.054(7) 0.009(8) -0.008(7) -0.014(7)
C5F 0.055(3) 0.054(3) 0.049(2) -0.001(2) -0.001(2) -0.004(2)
O30F 0.065(2) 0.067(2) 0.057(2) 0.0035(18) 0.0017(18) 0.0000(18)
O13F 0.065(2) 0.067(2) 0.057(2) 0.0035(18) 0.0017(18) 0.0000(18)
O15F 0.065(2) 0.067(2) 0.057(2) 0.0035(18) 0.0017(18) 0.0000(18)
O33F 0.065(2) 0.067(2) 0.057(2) 0.0035(18) 0.0017(18) 0.0000(18)
O32F 0.065(2) 0.067(2) 0.057(2) 0.0035(18) 0.0017(18) 0.0000(18)
O34F 0.065(2) 0.067(2) 0.057(2) 0.0035(18) 0.0017(18) 0.0000(18)
O14F 0.065(2) 0.067(2) 0.057(2) 0.0035(18) 0.0017(18) 0.0000(18)
C39F 0.055(3) 0.054(3) 0.049(2) -0.001(2) -0.001(2) -0.004(2)
C42F 0.055(3) 0.054(3) 0.049(2) -0.001(2) -0.001(2) -0.004(2)
O4F 0.065(2) 0.067(2) 0.057(2) 0.0035(18) 0.0017(18) 0.0000(18)
C14F 0.055(3) 0.054(3) 0.049(2) -0.001(2) -0.001(2) -0.004(2)
C18F 0.055(3) 0.054(3) 0.049(2) -0.001(2) -0.001(2) -0.004(2)
C40F 0.055(3) 0.054(3) 0.049(2) -0.001(2) -0.001(2) -0.004(2)
C17F 0.055(3) 0.054(3) 0.049(2) -0.001(2) -0.001(2) -0.004(2)
N14 0.080(8) 0.084(8) 0.047(6) 0.002(7) -0.012(6) -0.002(7)
N18 0.080(8) 0.084(8) 0.047(6) 0.002(7) -0.012(6) -0.002(7)
C41F 0.055(3) 0.054(3) 0.049(2) -0.001(2) -0.001(2) -0.004(2)
N13 0.080(8) 0.084(8) 0.047(6) 0.002(7) -0.012(6) -0.002(7)
C13 0.064(8) 0.063(8) 0.054(7) 0.009(8) -0.008(7) -0.014(7)
O11F 0.065(2) 0.067(2) 0.057(2) 0.0035(18) 0.0017(18) 0.0000(18)
C2F 0.055(3) 0.054(3) 0.049(2) -0.001(2) -0.001(2) -0.004(2)
O27F 0.065(2) 0.067(2) 0.057(2) 0.0035(18) 0.0017(18) 0.0000(18)
O29F 0.065(2) 0.067(2) 0.057(2) 0.0035(18) 0.0017(18) 0.0000(18)
O28F 0.065(2) 0.067(2) 0.057(2) 0.0035(18) 0.0017(18) 0.0000(18)
O25F 0.065(2) 0.067(2) 0.057(2) 0.0035(18) 0.0017(18) 0.0000(18)
O20F 0.065(2) 0.067(2) 0.057(2) 0.0035(18) 0.0017(18) 0.0000(18)
C33F 0.055(3) 0.054(3) 0.049(2) -0.001(2) -0.001(2) -0.004(2)
O22F 0.065(2) 0.067(2) 0.057(2) 0.0035(18) 0.0017(18) 0.0000(18)
C36F 0.055(3) 0.054(3) 0.049(2) -0.001(2) -0.001(2) -0.004(2)
C28F 0.055(3) 0.054(3) 0.049(2) -0.001(2) -0.001(2) -0.004(2)
C34F 0.055(3) 0.054(3) 0.049(2) -0.001(2) -0.001(2) -0.004(2)
C35F 0.055(3) 0.054(3) 0.049(2) -0.001(2) -0.001(2) -0.004(2)
O23F 0.065(2) 0.067(2) 0.057(2) 0.0035(18) 0.0017(18) 0.0000(18)
O31F 0.065(2) 0.067(2) 0.057(2) 0.0035(18) 0.0017(18) 0.0000(18)
C32F 0.055(3) 0.054(3) 0.049(2) -0.001(2) -0.001(2) -0.004(2)
C37F 0.055(3) 0.054(3) 0.049(2) -0.001(2) -0.001(2) -0.004(2)
C26F 0.055(3) 0.054(3) 0.049(2) -0.001(2) -0.001(2) -0.004(2)
C38F 0.055(3) 0.054(3) 0.049(2) -0.001(2) -0.001(2) -0.004(2)
C27F 0.055(3) 0.054(3) 0.049(2) -0.001(2) -0.001(2) -0.004(2)
C25F 0.055(3) 0.054(3) 0.049(2) -0.001(2) -0.001(2) -0.004(2)
C29F 0.055(3) 0.054(3) 0.049(2) -0.001(2) -0.001(2) -0.004(2)
O24F 0.065(2) 0.067(2) 0.057(2) 0.0035(18) 0.0017(18) 0.0000(18)
O26F 0.065(2) 0.067(2) 0.057(2) 0.0035(18) 0.0017(18) 0.0000(18)
C31F 0.055(3) 0.054(3) 0.049(2) -0.001(2) -0.001(2) -0.004(2)
C30F 0.055(3) 0.054(3) 0.049(2) -0.001(2) -0.001(2) -0.004(2)
O1F 0.065(2) 0.067(2) 0.057(2) 0.0035(18) 0.0017(18) 0.0000(18)
C18 0.064(8) 0.063(8) 0.054(7) 0.009(8) -0.008(7) -0.014(7)
C1F 0.055(3) 0.054(3) 0.049(2) -0.001(2) -0.001(2) -0.004(2)
O21F 0.065(2) 0.067(2) 0.057(2) 0.0035(18) 0.0017(18) 0.0000(18)
C1 0.064(8) 0.063(8) 0.054(7) 0.009(8) -0.008(7) -0.014(7)
C3 0.064(8) 0.063(8) 0.054(7) 0.009(8) -0.008(7) -0.014(7)
C4 0.064(8) 0.063(8) 0.054(7) 0.009(8) -0.008(7) -0.014(7)
N3 0.080(8) 0.084(8) 0.047(6) 0.002(7) -0.012(6) -0.002(7)
C5 0.064(8) 0.063(8) 0.054(7) 0.009(8) -0.008(7) -0.014(7)
N4 0.080(8) 0.084(8) 0.047(6) 0.002(7) -0.012(6) -0.002(7)
C2 0.064(8) 0.063(8) 0.054(7) 0.009(8) -0.008(7) -0.014(7)
C6 0.064(8) 0.063(8) 0.054(7) 0.009(8) -0.008(7) -0.014(7)
N5 0.080(8) 0.084(8) 0.047(6) 0.002(7) -0.012(6) -0.002(7)
N2 0.080(8) 0.084(8) 0.047(6) 0.002(7) -0.012(6) -0.002(7)
N1 0.080(8) 0.084(8) 0.047(6) 0.002(7) -0.012(6) -0.002(7)
N6 0.080(8) 0.084(8) 0.047(6) 0.002(7) -0.012(6) -0.002(7)
C43E 0.055(3) 0.054(3) 0.049(2) -0.001(2) -0.001(2) -0.004(2)
Re11 0.294(7) 0.092(3) 0.0373(15) -0.004(2) 0.017(3) -0.116(4)
Re7 0.294(7) 0.092(3) 0.0373(15) -0.004(2) 0.017(3) -0.116(4)
C16 0.064(8) 0.063(8) 0.054(7) 0.009(8) -0.008(7) -0.014(7)
N16 0.080(8) 0.084(8) 0.047(6) 0.002(7) -0.012(6) -0.002(7)
Re16 0.025(4) 0.068(6) 0.016(3) -0.010(4) 0.004(3) 0.003(4)
Se31 0.045(12) 0.028(11) 0.039(11) -0.019(9) -0.006(9) -0.008(9)
Re21 0.014(3) 0.006(3) 0.059(5) 0.002(3) 0.000(3) 0.005(3)
Se19 0.042(12) 0.069(16) 0.031(11) -0.022(11) 0.003(9) 0.014(12)
Re17 0.020(4) 0.012(3) 0.049(4) 0.007(3) 0.003(3) 0.003(3)
Se26 0.014(9) 0.12(2) 0.020(9) 0.013(11) 0.006(7) -0.020(11)
Se27 0.069(16) 0.054(14) 0.020(10) -0.017(9) 0.017(10) -0.025(12)
Se29 0.017(10) 0.087(19) 0.031(10) 0.017(11) -0.006(8) -0.024(11)
Re19 0.019(4) 0.060(6) 0.015(3) -0.004(3) 0.001(3) -0.007(4)
C21 0.064(8) 0.063(8) 0.054(7) 0.009(8) -0.008(7) -0.014(7)
Se17 0.008(8) 0.10(2) 0.024(9) 0.019(11) -0.004(7) -0.011(10)
C19 0.064(8) 0.063(8) 0.054(7) 0.009(8) -0.008(7) -0.014(7)
Se23 0.045(12) 0.018(9) 0.036(10) -0.023(8) 0.007(9) -0.017(8)
C17 0.064(8) 0.063(8) 0.054(7) 0.009(8) -0.008(7) -0.014(7)
Se21 0.062(16) 0.09(2) 0.022(10) 0.017(11) 0.018(10) -0.030(15)
N21 0.080(8) 0.084(8) 0.047(6) 0.002(7) -0.012(6) -0.002(7)
N19 0.080(8) 0.084(8) 0.047(6) 0.002(7) -0.012(6) -0.002(7)
N17 0.080(8) 0.084(8) 0.047(6) 0.002(7) -0.012(6) -0.002(7)
C27E 0.055(3) 0.054(3) 0.049(2) -0.001(2) -0.001(2) -0.004(2)
C28E 0.055(3) 0.054(3) 0.049(2) -0.001(2) -0.001(2) -0.004(2)
C26E 0.055(3) 0.054(3) 0.049(2) -0.001(2) -0.001(2) -0.004(2)
O22E 0.065(2) 0.067(2) 0.057(2) 0.0035(18) 0.0017(18) 0.0000(18)
C29E 0.055(3) 0.054(3) 0.049(2) -0.001(2) -0.001(2) -0.004(2)
O24E 0.065(2) 0.067(2) 0.057(2) 0.0035(18) 0.0017(18) 0.0000(18)
C25E 0.055(3) 0.054(3) 0.049(2) -0.001(2) -0.001(2) -0.004(2)
O23E 0.065(2) 0.067(2) 0.057(2) 0.0035(18) 0.0017(18) 0.0000(18)
C30E 0.055(3) 0.054(3) 0.049(2) -0.001(2) -0.001(2) -0.004(2)
O21E 0.065(2) 0.067(2) 0.057(2) 0.0035(18) 0.0017(18) 0.0000(18)
C21E 0.055(3) 0.054(3) 0.049(2) -0.001(2) -0.001(2) -0.004(2)
C22E 0.055(3) 0.054(3) 0.049(2) -0.001(2) -0.001(2) -0.004(2)
C20E 0.055(3) 0.054(3) 0.049(2) -0.001(2) -0.001(2) -0.004(2)
O17E 0.065(2) 0.067(2) 0.057(2) 0.0035(18) 0.0017(18) 0.0000(18)
C23E 0.055(3) 0.054(3) 0.049(2) -0.001(2) -0.001(2) -0.004(2)
O19E 0.065(2) 0.067(2) 0.057(2) 0.0035(18) 0.0017(18) 0.0000(18)
C19E 0.055(3) 0.054(3) 0.049(2) -0.001(2) -0.001(2) -0.004(2)
O18E 0.065(2) 0.067(2) 0.057(2) 0.0035(18) 0.0017(18) 0.0000(18)
O16E 0.065(2) 0.067(2) 0.057(2) 0.0035(18) 0.0017(18) 0.0000(18)
C3E 0.055(3) 0.054(3) 0.049(2) -0.001(2) -0.001(2) -0.004(2)
C4E 0.055(3) 0.054(3) 0.049(2) -0.001(2) -0.001(2) -0.004(2)
C2E 0.055(3) 0.054(3) 0.049(2) -0.001(2) -0.001(2) -0.004(2)
O2E 0.065(2) 0.067(2) 0.057(2) 0.0035(18) 0.0017(18) 0.0000(18)
C5E 0.055(3) 0.054(3) 0.049(2) -0.001(2) -0.001(2) -0.004(2)
O4E 0.065(2) 0.067(2) 0.057(2) 0.0035(18) 0.0017(18) 0.0000(18)
C1E 0.055(3) 0.054(3) 0.049(2) -0.001(2) -0.001(2) -0.004(2)
O3E 0.065(2) 0.067(2) 0.057(2) 0.0035(18) 0.0017(18) 0.0000(18)
C6E 0.055(3) 0.054(3) 0.049(2) -0.001(2) -0.001(2) -0.004(2)
O1E 0.065(2) 0.067(2) 0.057(2) 0.0035(18) 0.0017(18) 0.0000(18)
C45F 0.055(3) 0.054(3) 0.049(2) -0.001(2) -0.001(2) -0.004(2)
C46F 0.055(3) 0.054(3) 0.049(2) -0.001(2) -0.001(2) -0.004(2)
C44F 0.055(3) 0.054(3) 0.049(2) -0.001(2) -0.001(2) -0.004(2)
O37F 0.065(2) 0.067(2) 0.057(2) 0.0035(18) 0.0017(18) 0.0000(18)
C47F 0.055(3) 0.054(3) 0.049(2) -0.001(2) -0.001(2) -0.004(2)
O39F 0.065(2) 0.067(2) 0.057(2) 0.0035(18) 0.0017(18) 0.0000(18)
C43F 0.055(3) 0.054(3) 0.049(2) -0.001(2) -0.001(2) -0.004(2)
O38F 0.065(2) 0.067(2) 0.057(2) 0.0035(18) 0.0017(18) 0.0000(18)
C48F 0.055(3) 0.054(3) 0.049(2) -0.001(2) -0.001(2) -0.004(2)
O36F 0.065(2) 0.067(2) 0.057(2) 0.0035(18) 0.0017(18) 0.0000(18)
C9F 0.055(3) 0.054(3) 0.049(2) -0.001(2) -0.001(2) -0.004(2)
C10F 0.055(3) 0.054(3) 0.049(2) -0.001(2) -0.001(2) -0.004(2)
C8F 0.055(3) 0.054(3) 0.049(2) -0.001(2) -0.001(2) -0.004(2)
O7F 0.065(2) 0.067(2) 0.057(2) 0.0035(18) 0.0017(18) 0.0000(18)
C11F 0.055(3) 0.054(3) 0.049(2) -0.001(2) -0.001(2) -0.004(2)
O9F 0.065(2) 0.067(2) 0.057(2) 0.0035(18) 0.0017(18) 0.0000(18)
C7F 0.055(3) 0.054(3) 0.049(2) -0.001(2) -0.001(2) -0.004(2)
O8F 0.065(2) 0.067(2) 0.057(2) 0.0035(18) 0.0017(18) 0.0000(18)
C12F 0.055(3) 0.054(3) 0.049(2) -0.001(2) -0.001(2) -0.004(2)
O6F 0.065(2) 0.067(2) 0.057(2) 0.0035(18) 0.0017(18) 0.0000(18)
C13F 0.055(3) 0.054(3) 0.049(2) -0.001(2) -0.001(2) -0.004(2)
C21F 0.055(3) 0.054(3) 0.049(2) -0.001(2) -0.001(2) -0.004(2)
C22F 0.055(3) 0.054(3) 0.049(2) -0.001(2) -0.001(2) -0.004(2)
C20F 0.055(3) 0.054(3) 0.049(2) -0.001(2) -0.001(2) -0.004(2)
O17F 0.065(2) 0.067(2) 0.057(2) 0.0035(18) 0.0017(18) 0.0000(18)
C23F 0.055(3) 0.054(3) 0.049(2) -0.001(2) -0.001(2) -0.004(2)
O19F 0.065(2) 0.067(2) 0.057(2) 0.0035(18) 0.0017(18) 0.0000(18)
C19F 0.055(3) 0.054(3) 0.049(2) -0.001(2) -0.001(2) -0.004(2)
O18F 0.065(2) 0.067(2) 0.057(2) 0.0035(18) 0.0017(18) 0.0000(18)
C24F 0.055(3) 0.054(3) 0.049(2) -0.001(2) -0.001(2) -0.004(2)
O16F 0.065(2) 0.067(2) 0.057(2) 0.0035(18) 0.0017(18) 0.0000(18)
Se11 0.322(12) 0.110(5) 0.113(4) 0.020(4) 0.022(6) -0.105(7)
Re12 0.265(10) 0.109(5) 0.102(5) 0.033(5) -0.023(7) -0.049(6)
Re9 0.285(11) 0.077(4) 0.110(5) 0.004(4) 0.033(6) -0.088(5)
Re10 0.298(10) 0.068(3) 0.041(2) 0.008(2) -0.004(4) -0.058(5)
Se10 0.322(12) 0.110(5) 0.113(4) 0.020(4) 0.022(6) -0.105(7)
Se12 0.322(12) 0.110(5) 0.113(4) 0.020(4) 0.022(6) -0.105(7)
Se9 0.322(12) 0.110(5) 0.113(4) 0.020(4) 0.022(6) -0.105(7)
Re8 0.339(11) 0.084(4) 0.046(2) 0.009(3) -0.024(5) -0.107(5)
Se14 0.322(12) 0.110(5) 0.113(4) 0.020(4) 0.022(6) -0.105(7)
Se15 0.322(12) 0.110(5) 0.113(4) 0.020(4) 0.022(6) -0.105(7)
Se13 0.322(12) 0.110(5) 0.113(4) 0.020(4) 0.022(6) -0.105(7)
Se16 0.322(12) 0.110(5) 0.113(4) 0.020(4) 0.022(6) -0.105(7)

loop_
_atom_type_symbol
_atom_type_description
_atom_type_scat_dispersion_real
_atom_type_scat_dispersion_imag
_atom_type_scat_source
C C 0.0033 0.0016 'International Tables Vol C Tables 4.2.6.8 and 6.1.1.4'
H H 0.0000 0.0000 'International Tables Vol C Tables 4.2.6.8 and 6.1.1.4'
K K 0.2009 0.2494 'International Tables Vol C Tables 4.2.6.8 and 6.1.1.4'
N N 0.0061 0.0033 'International Tables Vol C Tables 4.2.6.8 and 6.1.1.4'
O O 0.0106 0.0060 'International Tables Vol C Tables 4.2.6.8 and 6.1.1.4'
Re Re -1.0185 7.2310 'International Tables Vol C Tables 4.2.6.8 and 6.1.1.4'
Se Se -0.0929 2.2259 'International Tables Vol C Tables 4.2.6.8 and 6.1.1.4'

loop_
_geom_angle_atom_site_label_1
_geom_angle_atom_site_label_2
_geom_angle_atom_site_label_3
_geom_angle
_geom_angle_site_symmetry_1
_geom_angle_site_symmetry_3
Re1 Re4 Re3 90.34(5) . .
Re2 Re4 Re1 59.97(5) . .
Re2 Re4 Re3 60.37(5) . .
Re2 Re4 Re6 89.93(5) . 3_467
Re6 Re4 Re1 60.09(5) 3_467 .
Re6 Re4 Re3 59.88(5) 3_467 .
Se3 Re4 Re1 58.58(10) . .
Se3 Re4 Re3 119.07(11) . .
Se3 Re4 Re2 118.55(11) . .
Se3 Re4 Re6 59.19(10) . 3_467
Se4 Re4 Re1 119.05(11) . .
Se4 Re4 Re3 58.27(10) . .
Se4 Re4 Re2 118.63(11) . .
Se4 Re4 Re6 58.98(11) . 3_467
Se4 Re4 Se3 90.73(13) . .
Se2 Re4 Re1 58.42(10) . .
Se2 Re4 Re3 119.40(10) . .
Se2 Re4 Re2 59.04(10) . .
Se2 Re4 Re6 118.50(11) . 3_467
Se2 Re4 Se3 89.03(13) . .
Se2 Re4 Se4 177.02(15) . .
Se2 Re4 Se6 90.54(11) . .
Se6 Re4 Re1 118.92(10) . .
Se6 Re4 Re3 58.86(9) . .
Se6 Re4 Re2 58.95(10) . .
Se6 Re4 Re6 118.73(10) . 3_467
Se6 Re4 Se3 177.17(14) . .
Se6 Re4 Se4 89.56(14) . .
C4 Re4 Re1 134.5(15) 1_556 .
C4 Re4 Re3 134.9(15) 1_556 .
C4 Re4 Re2 131.7(12) 1_556 .
C4 Re4 Re6 138.4(12) 1_556 3_467
C4 Re4 Se3 93.5(13) 1_556 .
C4 Re4 Se4 94.0(14) 1_556 .
C4 Re4 Se2 89.0(14) 1_556 .
C4 Re4 Se6 89.3(13) 1_556 .
Re2 Re1 Re4 59.73(5) . .
Re2 Re1 Re6 89.59(6) . 3_467
Re2 Re1 Re5 59.91(5) . 4_656
Re6 Re1 Re4 59.75(5) 3_467 .
Re6 Re1 Re5 59.85(5) 3_467 4_656
Re5 Re1 Re4 89.75(6) 4_656 .
Se3 Re1 Re4 58.69(9) . .
Se3 Re1 Re2 118.41(11) . .
Se3 Re1 Re6 59.10(10) . 3_467
Se3 Re1 Re5 118.94(11) . 4_656
Se3 Re1 Se8 90.33(14) . 4_656
Se8 Re1 Re4 118.27(11) 4_656 .
Se8 Re1 Re2 118.29(11) 4_656 .
Se8 Re1 Re6 58.54(10) 4_656 3_467
Se8 Re1 Re5 58.40(10) 4_656 4_656
Se2 Re1 Re4 58.64(10) . .
Se2 Re1 Re2 59.03(9) . .
Se2 Re1 Re6 118.38(11) . 3_467
Se2 Re1 Re5 118.92(10) . 4_656
Se2 Re1 Se3 89.23(14) . .
Se2 Re1 Se8 176.46(14) . 4_656
Se2 Re1 Se1 90.59(15) . .
Se1 Re1 Re4 118.74(11) . .
Se1 Re1 Re2 59.02(10) . .
Se1 Re1 Re6 118.44(11) . 3_467
Se1 Re1 Re5 58.60(10) . 4_656
Se1 Re1 Se3 176.93(14) . .
Se1 Re1 Se8 89.66(15) . 4_656
C1 Re1 Re4 133.4(13) . .
C1 Re1 Re2 133.6(14) . .
C1 Re1 Re6 136.7(14) . 3_467
C1 Re1 Re5 136.8(13) . 4_656
C1 Re1 Se3 91.3(13) . .
C1 Re1 Se8 94.3(14) . 4_656
C1 Re1 Se2 89.2(14) . .
C1 Re1 Se1 91.7(13) . .
Re4 Re3 Re2 59.43(5) . .
Re6 Re3 Re4 59.74(5) 3_467 .
Re6 Re3 Re2 89.30(6) 3_467 .
Re6 Re3 Re5 59.84(5) 3_467 4_656
Re5 Re3 Re4 89.50(6) 4_656 .
Re5 Re3 Re2 59.60(5) 4_656 .
Se5 Re3 Re4 118.55(11) . .
Se5 Re3 Re2 118.45(11) . .
Se5 Re3 Re6 58.82(10) . 3_467
Se5 Re3 Re5 58.86(10) . 4_656
Se5 Re3 Se4 90.36(16) . .
Se5 Re3 Se6 176.28(14) . .
Se5 Re3 Se7 90.15(15) . .
Se4 Re3 Re4 58.70(10) . .
Se4 Re3 Re2 118.13(11) . .
Se4 Re3 Re6 59.07(10) . 3_467
Se4 Re3 Re5 118.89(11) . 4_656
Se4 Re3 Se6 89.56(14) . .
Se4 Re3 Se7 176.62(14) . .
Se6 Re3 Re4 58.42(9) . .
Se6 Re3 Re2 58.48(10) . .
Se6 Re3 Re6 118.15(10) . 3_467
Se6 Re3 Re5 118.08(11) . 4_656
Se7 Re3 Re4 118.23(11) . .
Se7 Re3 Re2 58.80(10) . .
Se7 Re3 Re6 118.56(11) . 3_467
Se7 Re3 Re5 58.74(10) . 4_656
Se7 Re3 Se6 89.71(14) . .
C3 Re3 Re4 138.5(13) 1_556 .
C3 Re3 Re2 138.0(14) 1_556 .
C3 Re3 Re6 132.6(14) 1_556 3_467
C3 Re3 Re5 131.9(13) 1_556 4_656
C3 Re3 Se5 87.5(14) 1_556 .
C3 Re3 Se4 92.1(13) 1_556 .
C3 Re3 Se6 96.2(14) 1_556 .
C3 Re3 Se7 91.3(13) 1_556 .
Re22 Re13 Re15 59.98(6) . .
Se28 Re13 Re15 58.84(11) . .
Se28 Re13 Re22 118.81(12) . .
Se28 Re13 Se31 135.33(19) . .
Se28 Re13 Se29 46.42(18) . .
Se28 Re13 Re19 88.62(15) . .
Se32 Re13 Re15 119.01(12) . .
Se32 Re13 Re22 59.04(11) . .
Se32 Re13 Se28 177.01(15) . .
Se32 Re13 Se31 45.01(19) . .
Se32 Re13 Se29 133.98(19) . .
Se32 Re13 Re19 88.93(15) . .
Se25 Re13 Re15 118.25(13) . .
Se25 Re13 Re22 118.56(13) . .
Se25 Re13 Se28 89.40(15) . .
Se25 Re13 Se32 90.05(15) . .
Se25 Re13 Se31 135.0(2) . .
Se25 Re13 Se29 135.8(2) . .
Se25 Re13 Re19 44.66(15) . .
Se30 Re13 Re15 59.22(12) . .
Se30 Re13 Re22 58.89(11) . .
Se30 Re13 Se28 90.52(15) . .
Se30 Re13 Se32 89.87(15) . .
Se30 Re13 Se25 176.89(17) . .
Se30 Re13 Se31 44.9(2) . .
Se30 Re13 Se29 44.12(19) . .
Se30 Re13 Re19 132.23(15) . .
C13 Re13 Re15 133.5(13) . .
C13 Re13 Re22 133.8(13) . .
C13 Re13 Se28 91.4(12) . .
C13 Re13 Se32 91.6(12) . .
C13 Re13 Se25 93.8(14) . .
C13 Re13 Se30 89.3(14) . .
C13 Re13 Se31 90.2(13) . .
C13 Re13 Se26 94.2(13) . .
C13 Re13 Se27 93.4(13) . .
C13 Re13 Se29 89.2(13) . .
C13 Re13 Re19 138.5(14) . .
Se31 Re13 Re15 89.18(17) . .
Se31 Re13 Re22 43.70(15) . .
Se31 Re13 Re19 117.90(17) . .
Se26 Re13 Re15 132.25(14) . .
Se26 Re13 Re22 87.70(15) . .
Se26 Re13 Se28 135.1(2) . .
Se26 Re13 Se32 44.30(19) . .
Se26 Re13 Se25 45.76(19) . .
Se26 Re13 Se30 134.0(2) . .
Se26 Re13 Se31 89.26(17) . .
Se26 Re13 Se29 176.12(18) . .
Se26 Re13 Re19 58.98(11) . .
Se27 Re13 Re15 88.05(16) . .
Se27 Re13 Re22 132.75(16) . .
Se27 Re13 Se28 44.18(18) . .
Se27 Re13 Se32 135.21(19) . .
Se27 Re13 Se25 45.22(19) . .
Se27 Re13 Se30 134.6(2) . .
Se27 Re13 Se31 176.44(17) . .
Se27 Re13 Se26 90.93(17) . .
Se27 Re13 Se29 90.60(18) . .
Se27 Re13 Re19 59.37(12) . .
Se29 Re13 Re15 44.26(15) . .
Se29 Re13 Re22 88.64(16) . .
Se29 Re13 Se31 88.99(17) . .
Se29 Re13 Re19 119.05(18) . .
Re19 Re13 Re15 80.18(11) . .
Re19 Re13 Re22 80.20(11) . .
Re4 Re2 Re1 60.30(5) . .
Re4 Re2 Re3 60.20(5) . .
Re4 Re2 Re5 90.22(5) . 4_656
Re1 Re2 Re3 90.43(5) . .
Re5 Re2 Re1 60.17(5) 4_656 .
Re5 Re2 Re3 60.09(5) 4_656 .
Se2 Re2 Re4 58.64(10) . .
Se2 Re2 Re1 58.41(10) . .
Se2 Re2 Re3 118.83(11) . .
Se2 Re2 Re5 118.57(10) . 4_656
Se2 Re2 Se1 89.91(14) . .
Se2 Re2 Se7 176.63(14) . .
Se1 Re2 Re4 118.82(11) . .
Se1 Re2 Re1 58.53(10) . .
Se1 Re2 Re3 118.62(11) . .
Se1 Re2 Re5 58.54(11) . 4_656
Se1 Re2 Se7 90.11(12) . .
Se6 Re2 Re4 58.77(9) . .
Se6 Re2 Re1 119.06(10) . .
Se6 Re2 Re3 58.74(10) . .
Se6 Re2 Re5 118.82(11) . 4_656
Se6 Re2 Se2 90.19(11) . .
Se6 Re2 Se1 176.90(14) . .
Se6 Re2 Se7 89.60(13) . .
Se7 Re2 Re4 118.55(12) . .
Se7 Re2 Re1 118.93(11) . .
Se7 Re2 Re3 58.35(11) . .
Se7 Re2 Re5 58.77(10) . 4_656
C2 Re2 Re4 134.4(12) . .
C2 Re2 Re1 132.8(13) . .
C2 Re2 Re3 136.8(13) . .
C2 Re2 Re5 135.3(12) . 4_656
C2 Re2 Se2 90.0(12) . .
C2 Re2 Se1 90.6(12) . .
C2 Re2 Se6 92.5(12) . .
C2 Re2 Se7 93.4(12) . .
Re4 Re6 Re1 60.17(5) 3_567 3_567
Re4 Re6 Re3 60.38(5) 3_567 3_567
Re4 Re6 Re5 90.13(5) 3_567 2_766
Re3 Re6 Re1 90.68(5) 3_567 3_567
Re5 Re6 Re1 60.08(5) 2_766 3_567
Re5 Re6 Re3 60.30(5) 2_766 3_567
Se3 Re6 Re4 58.62(10) 3_567 3_567
Se3 Re6 Re1 58.43(10) 3_567 3_567
Se3 Re6 Re3 118.99(11) 3_567 3_567
Se3 Re6 Re5 118.51(11) 3_567 2_766
Se5 Re6 Re4 118.75(11) 3_567 3_567
Se5 Re6 Re1 118.97(12) 3_567 3_567
Se5 Re6 Re3 58.38(10) 3_567 3_567
Se5 Re6 Re5 58.89(11) 3_567 2_766
Se5 Re6 Se3 176.79(14) 3_567 3_567
Se5 Re6 Se4 89.66(14) 3_567 3_567
Se5 Re6 Se8 89.82(12) 3_567 2_766
Se4 Re6 Re4 58.70(11) 3_567 3_567
Se4 Re6 Re1 118.86(11) 3_567 3_567
Se4 Re6 Re3 58.35(11) 3_567 3_567
Se4 Re6 Re5 118.64(11) 3_567 2_766
Se4 Re6 Se3 90.22(12) 3_567 3_567
Se8 Re6 Re4 119.02(11) 2_766 3_567
Se8 Re6 Re1 58.87(10) 2_766 3_567
Se8 Re6 Re3 118.88(11) 2_766 3_567
Se8 Re6 Re5 58.58(10) 2_766 2_766
Se8 Re6 Se3 90.12(13) 2_766 3_567
Se8 Re6 Se4 176.87(14) 2_766 3_567
C6 Re6 Re4 136.2(12) . 3_567
C6 Re6 Re1 132.3(14) . 3_567
C6 Re6 Re3 137.0(14) . 3_567
C6 Re6 Re5 133.6(12) . 2_766
C6 Re6 Se3 90.9(14) . 3_567
C6 Re6 Se5 92.3(14) . 3_567
C6 Re6 Se4 94.3(13) . 3_567
C6 Re6 Se8 88.8(13) . 2_766
Re1 Re5 Re3 90.41(5) 4_646 4_646
Re2 Re5 Re1 59.92(5) 4_646 4_646
Re2 Re5 Re3 60.31(5) 4_646 4_646
Re2 Re5 Re6 89.72(5) 4_646 2_764
Re6 Re5 Re1 60.07(5) 2_764 4_646
Re6 Re5 Re3 59.86(5) 2_764 4_646
Se5 Re5 Re1 118.65(11) 4_646 4_646
Se5 Re5 Re3 58.14(10) 4_646 4_646
Se5 Re5 Re2 118.43(11) 4_646 4_646
Se5 Re5 Re6 58.60(11) 4_646 2_764
Se5 Re5 Se7 89.56(15) 4_646 4_646
Se8 Re5 Re1 58.92(10) . 4_646
Se8 Re5 Re3 118.63(11) . 4_646
Se8 Re5 Re2 118.82(11) . 4_646
Se8 Re5 Re6 58.78(10) . 2_764
Se8 Re5 Se5 89.76(12) . 4_646
Se8 Re5 Se1 89.98(14) . 4_646
Se8 Re5 Se7 176.83(14) . 4_646
Se1 Re5 Re1 58.59(10) 4_646 4_646
Se1 Re5 Re3 119.33(11) 4_646 4_646
Se1 Re5 Re2 59.02(11) 4_646 4_646
Se1 Re5 Re6 118.65(11) 4_646 2_764
Se1 Re5 Se5 176.76(15) 4_646 4_646
Se1 Re5 Se7 90.53(12) 4_646 4_646
Se7 Re5 Re1 118.87(11) 4_646 4_646
Se7 Re5 Re3 58.49(10) 4_646 4_646
Se7 Re5 Re2 58.97(10) 4_646 4_646
Se7 Re5 Re6 118.34(11) 4_646 2_764
C5 Re5 Re1 134.0(15) . 4_646
C5 Re5 Re3 135.6(15) . 4_646
C5 Re5 Re2 133.6(11) . 4_646
C5 Re5 Re6 136.7(11) . 2_764
C5 Re5 Se5 93.6(14) . 4_646
C5 Re5 Se8 91.9(13) . .
C5 Re5 Se1 89.7(14) . 4_646
C5 Re5 Se7 91.2(13) . 4_646
Re15 Re14 Re22 59.94(6) . .
Se18 Re14 Re15 118.72(12) . .
Se18 Re14 Re22 58.79(11) . .
Se18 Re14 Se24 90.00(15) . .
Se18 Re14 Se19 46.07(18) . .
Se18 Re14 Re19 88.61(16) . .
Se18 Re14 Se21 133.7(2) . .
Se22 Re14 Re15 58.97(11) . .
Se22 Re14 Re22 118.90(12) . .
Se22 Re14 Se18 176.55(16) . .
Se22 Re14 Se24 89.12(15) . .
Se22 Re14 Se19 134.57(19) . .
Se22 Re14 Re19 88.46(15) . .
Se22 Re14 Se21 46.93(19) . .
Se24 Re14 Re15 118.08(12) . .
Se24 Re14 Re22 118.40(13) . .
Se24 Re14 Se19 136.01(19) . .
Se24 Re14 Re19 43.62(15) . .
Se24 Re14 Se21 136.0(2) . .
Se20 Re14 Re15 58.69(12) . .
Se20 Re14 Re22 58.72(13) . .
Se20 Re14 Se18 90.20(15) . .
Se20 Re14 Se22 90.46(16) . .
Se20 Re14 Se24 176.25(17) . .
Se20 Re14 Se19 44.14(19) . .
Se20 Re14 Re19 132.64(16) . .
Se20 Re14 Se21 43.5(2) . .
C14 Re14 Re15 134.0(13) . .
C14 Re14 Re22 136.4(13) . .
C14 Re14 Se18 93.3(12) . .
C14 Re14 Se22 90.0(12) . .
C14 Re14 Se24 91.9(15) . .
C14 Re14 Se20 91.8(15) . .
C14 Re14 Se19 92.7(13) . .
C14 Re14 Re19 135.5(15) . .
C14 Re14 Se17 92.1(13) . .
C14 Re14 Se23 90.3(13) . .
C14 Re14 Se21 90.9(13) . .
Se19 Re14 Re15 88.37(15) . .
Se19 Re14 Re22 43.61(15) . .
Se19 Re14 Se21 87.67(16) . .
Re19 Re14 Re15 80.92(11) . .
Re19 Re14 Re22 80.89(11) . .
Re19 Re14 Se19 118.84(18) . .
Re19 Re14 Se21 118.79(18) . .
Se17 Re14 Re15 133.88(14) . .
Se17 Re14 Re22 88.61(16) . .
Se17 Re14 Se18 43.87(19) . .
Se17 Re14 Se22 135.28(19) . .
Se17 Re14 Se24 46.17(19) . .
Se17 Re14 Se20 134.1(2) . .
Se17 Re14 Se19 89.94(18) . .
Se17 Re14 Re19 60.03(11) . .
Se17 Re14 Se23 92.33(18) . .
Se17 Re14 Se21 176.2(2) . .
Se23 Re14 Re15 87.82(16) . .
Se23 Re14 Re22 133.32(16) . .
Se23 Re14 Se18 136.1(2) . .
Se23 Re14 Se22 42.98(19) . .
Se23 Re14 Se24 46.16(19) . .
Se23 Re14 Se20 133.4(2) . .
Se23 Re14 Se19 176.2(2) . .
Se23 Re14 Re19 59.98(12) . .
Se23 Re14 Se21 89.90(18) . .
Se21 Re14 Re15 43.13(15) . .
Se21 Re14 Re22 87.63(17) . .
Re15 Re18 Re14 59.93(6) . .
Re15 Re18 Re20 89.90(7) . .
Re20 Re18 Re14 60.10(6) . .
Se28 Re18 Re14 118.90(12) . .
Se28 Re18 Re15 58.98(11) . .
Se28 Re18 Re20 118.68(13) . .
Se28 Re18 Se25 89.52(16) . .
Se22 Re18 Re14 58.83(12) . .
Se22 Re18 Re15 59.21(11) . .
Se22 Re18 Re20 118.93(13) . .
Se22 Re18 Se28 90.37(15) . .
Se22 Re18 Se24 89.77(16) . .
Se22 Re18 Se25 177.19(16) . .
Se24 Re18 Re14 58.96(11) . .
Se24 Re18 Re15 118.88(13) . .
Se24 Re18 Re20 58.95(12) . .
Se24 Re18 Se28 177.23(16) . .
Se24 Re18 Se25 90.21(16) . .
Se25 Re18 Re14 118.90(13) . .
Se25 Re18 Re15 118.48(13) . .
Se25 Re18 Re20 58.81(12) . .
C18 Re18 Re14 137.9(15) . .
C18 Re18 Re15 132.7(15) . .
C18 Re18 Re20 137.2(15) . .
C18 Re18 Se28 87.7(15) . .
C18 Re18 Se22 91.7(15) . .
C18 Re18 Se24 95.0(15) . .
C18 Re18 Se25 91.1(15) . .
Re17 Re18 Re14 73.6(2) . .
Re17 Re18 Re15 21.44(17) . .
Re17 Re18 Re20 111.34(19) . .
Re17 Re18 Se28 48.9(2) . .
Re17 Re18 Se22 49.4(2) . .
Re17 Re18 Se24 129.9(3) . .
Re17 Re18 Se25 129.1(3) . .
Re17 Re18 C18 111.3(15) . .
Re17 Re18 Se27 96.9(3) . .
Re17 Re18 Se23 95.9(3) . .
Se27 Re18 Re14 154.5(2) . .
Se27 Re18 Re15 103.2(2) . .
Se27 Re18 Re20 104.0(2) . .
Se27 Re18 Se28 48.1(2) . .
Se27 Re18 Se22 131.9(2) . .
Se27 Re18 Se24 133.0(2) . .
Se27 Re18 Se25 49.3(2) . .
Se27 Re18 C18 67.6(15) . .
Se27 Re18 Se23 141.6(2) . .
Re19 Re18 Re14 72.2(2) . .
Re19 Re18 Re15 110.41(18) . .
Re19 Re18 Re20 20.54(16) . .
Re19 Re18 Se28 130.1(2) . .
Re19 Re18 Se22 128.2(2) . .
Re19 Re18 Se24 48.2(2) . .
Re19 Re18 Se25 50.3(2) . .
Re19 Re18 C18 116.8(15) . .
Re19 Re18 Re17 131.8(3) . .
Re19 Re18 Se27 99.6(3) . .
Re19 Re18 Se23 98.4(3) . .
Se23 Re18 Re14 63.8(2) . .
Se23 Re18 Re15 101.8(2) . .
Se23 Re18 Re20 104.7(2) . .
Se23 Re18 Se28 130.9(2) . .
Se23 Re18 Se22 46.5(2) . .
Se23 Re18 Se24 50.4(2) . .
Se23 Re18 Se25 134.8(2) . .
Se23 Re18 C18 74.0(15) . .
Re18 Re15 Re14 60.37(6) . .
Re18 Re15 Re22 90.15(7) . .
Re22 Re15 Re14 60.06(6) . .
Se28 Re15 Re14 119.13(11) . .
Se28 Re15 Re18 58.77(10) . .
Se28 Re15 Re22 118.79(12) . .
Se28 Re15 Se22 89.82(16) . .
Se28 Re15 Se30 90.09(16) . .
Se22 Re15 Re14 58.77(11) . .
Se22 Re15 Re18 58.50(11) . .
Se22 Re15 Re22 118.81(13) . .
Se22 Re15 Se30 176.91(15) . .
Se30 Re15 Re14 118.74(12) . .
Se30 Re15 Re18 118.97(12) . .
Se30 Re15 Re22 58.67(11) . .
Se20 Re15 Re14 58.53(11) . .
Se20 Re15 Re18 118.89(13) . .
Se20 Re15 Re22 58.71(13) . .
Se20 Re15 Se28 177.03(16) . .
Se20 Re15 Se22 90.24(17) . .
Se20 Re15 Se30 89.69(17) . .
C15 Re15 Re14 135.2(16) . .
C15 Re15 Re18 137.0(18) . .
C15 Re15 Re22 132.8(18) . .
C15 Re15 Se28 92.6(18) . .
C15 Re15 Se22 93.5(17) . .
C15 Re15 Se30 89.6(17) . .
C15 Re15 Se20 90.3(18) . .
Re16 Re15 Re14 76.23(19) . .
Re16 Re15 Re18 115.03(17) . .
Re16 Re15 Re22 24.88(15) . .
Re16 Re15 Se28 130.4(2) . .
Re16 Re15 Se22 131.5(3) . .
Re16 Re15 Se30 47.1(2) . .
Re16 Re15 Se20 48.1(2) . .
Re16 Re15 C15 107.9(18) . .
Re16 Re15 Se29 94.9(3) . .
Re16 Re15 Se21 96.1(3) . .
Re17 Re15 Re14 75.5(2) . .
Re17 Re15 Re18 23.53(18) . .
Re17 Re15 Re22 113.69(19) . .
Re17 Re15 Se28 48.0(3) . .
Re17 Re15 Se22 48.1(3) . .
Re17 Re15 Se30 130.4(3) . .
Re17 Re15 Se20 130.7(3) . .
Re17 Re15 C15 113.5(18) . .
Re17 Re15 Re16 138.6(3) . .
Re17 Re15 Se29 98.9(3) . .
Re17 Re15 Se21 100.2(3) . .
Se29 Re15 Re14 156.1(2) . .
Se29 Re15 Re18 105.8(2) . .
Se29 Re15 Re22 103.3(2) . .
Se29 Re15 Se28 51.0(2) . .
Se29 Re15 Se22 133.6(2) . .
Se29 Re15 Se30 47.9(2) . .
Se29 Re15 Se20 130.3(2) . .
Se29 Re15 C15 68.6(16) . .
Se21 Re15 Re14 67.3(2) . .
Se21 Re15 Re18 107.3(2) . .
Se21 Re15 Re22 104.2(2) . .
Se21 Re15 Se28 133.5(3) . .
Se21 Re15 Se22 52.2(2) . .
Se21 Re15 Se30 129.3(3) . .
Se21 Re15 Se20 48.2(3) . .
Se21 Re15 C15 67.9(16) . .
Se21 Re15 Se29 136.4(2) . .
Re18 Re20 Re13 60.29(6) . .
Re22 Re20 Re13 59.93(6) . .
Re22 Re20 Re18 90.09(7) . .
Se18 Re20 Re13 118.76(11) . .
Se18 Re20 Re18 118.87(13) . .
Se18 Re20 Re22 58.83(10) . .
Se18 Re20 Se32 90.08(16) . .
Se32 Re20 Re13 58.51(11) . .
Se32 Re20 Re18 118.80(12) . .
Se32 Re20 Re22 58.88(10) . .
Se24 Re20 Re13 118.91(13) . .
Se24 Re20 Re18 58.63(12) . .
Se24 Re20 Re22 118.85(13) . .
Se24 Re20 Se18 90.11(17) . .
Se24 Re20 Se32 177.02(15) . .
Se25 Re20 Re13 58.68(11) . .
Se25 Re20 Re18 58.77(11) . .
Se25 Re20 Re22 118.60(12) . .
Se25 Re20 Se18 176.97(16) . .
Se25 Re20 Se32 89.67(16) . .
Se25 Re20 Se24 89.98(16) . .
C20 Re20 Re13 135.1(16) . .
C20 Re20 Re18 133.2(17) . .
C20 Re20 Re22 136.7(17) . .
C20 Re20 Se18 92.5(17) . .
C20 Re20 Se32 92.8(16) . .
C20 Re20 Se24 90.1(16) . .
C20 Re20 Se25 90.5(17) . .
Re21 Re20 Re13 74.77(19) . .
Re21 Re20 Re18 112.61(18) . .
Re21 Re20 Re22 22.53(17) . .
Re21 Re20 Se18 47.7(2) . .
Re21 Re20 Se32 49.3(2) . .
Re21 Re20 Se24 129.4(2) . .
Re21 Re20 Se25 130.6(2) . .
Re21 Re20 C20 114.2(18) . .
Re21 Re20 Se26 97.5(3) . .
Re21 Re20 Se17 94.9(3) . .
Se26 Re20 Re13 65.73(19) . .
Se26 Re20 Re18 105.4(2) . .
Se26 Re20 Re22 103.8(2) . .
Se26 Re20 Se18 130.9(3) . .
Se26 Re20 Se32 48.2(2) . .
Se26 Re20 Se24 133.0(3) . .
Se26 Re20 Se25 50.3(2) . .
Se26 Re20 C20 69.4(16) . .
Se26 Re20 Se17 140.4(2) . .
Re19 Re20 Re13 74.24(19) . .
Re19 Re20 Re18 20.75(15) . .
Re19 Re20 Re22 110.80(17) . .
Re19 Re20 Se18 128.3(2) . .
Re19 Re20 Se32 130.3(2) . .
Re19 Re20 Se24 47.8(2) . .
Re19 Re20 Se25 50.2(2) . .
Re19 Re20 C20 112.5(17) . .
Re19 Re20 Re21 133.3(3) . .
Re19 Re20 Se26 100.6(3) . .
Re19 Re20 Se17 97.8(3) . .
Se17 Re20 Re13 153.8(2) . .
Se17 Re20 Re18 104.1(2) . .
Se17 Re20 Re22 102.0(2) . .
Se17 Re20 Se18 47.2(2) . .
Se17 Re20 Se32 131.4(2) . .
Se17 Re20 Se24 50.1(2) . .
Se17 Re20 Se25 134.3(2) . .
Se17 Re20 C20 71.1(16) . .
Re15 Re22 Re13 60.03(6) . .
Re20 Re22 Re13 60.21(6) . .
Re20 Re22 Re15 89.86(7) . .
Se18 Re22 Re13 119.15(12) . .
Se18 Re22 Re15 118.79(13) . .
Se18 Re22 Re20 58.94(11) . .
Se18 Re22 Se32 90.28(15) . .
Se32 Re22 Re13 58.68(11) . .
Se32 Re22 Re15 118.71(12) . .
Se32 Re22 Re20 59.11(11) . .
Se30 Re22 Re13 58.73(11) . .
Se30 Re22 Re15 59.19(12) . .
Se30 Re22 Re20 118.94(12) . .
Se30 Re22 Se18 177.46(16) . .
Se30 Re22 Se32 89.56(15) . .
Se20 Re22 Re13 118.66(13) . .
Se20 Re22 Re15 58.63(12) . .
Se20 Re22 Re20 118.72(13) . .
Se20 Re22 Se18 90.07(17) . .
Se20 Re22 Se32 177.01(17) . .
Se20 Re22 Se30 89.96(16) . .
C22 Re22 Re13 133.9(15) . .
C22 Re22 Re15 136.9(15) . .
C22 Re22 Re20 133.2(14) . .
C22 Re22 Se18 90.6(15) . .
C22 Re22 Se32 89.5(15) . .
C22 Re22 Se30 91.9(15) . .
C22 Re22 Se20 93.4(15) . .
Re16 Re22 Re13 75.9(2) . .
Re16 Re22 Re15 25.52(16) . .
Re16 Re22 Re20 115.37(19) . .
Re16 Re22 Se18 131.6(3) . .
Re16 Re22 Se32 130.4(3) . .
Re16 Re22 Se30 47.3(2) . .
Re16 Re22 Se20 47.9(2) . .
Re16 Re22 C22 111.4(15) . .
Re16 Re22 Se31 96.7(3) . .
Re16 Re22 Se19 96.4(3) . .
Se31 Re22 Re13 66.7(2) . .
Se31 Re22 Re15 105.3(2) . .
Se31 Re22 Re20 105.4(2) . .
Se31 Re22 Se18 131.7(3) . .
Se31 Re22 Se32 49.5(2) . .
Se31 Re22 Se30 49.4(2) . .
Se31 Re22 Se20 131.6(2) . .
Se31 Re22 C22 67.3(15) . .
Se31 Re22 Se19 135.8(2) . .
Re21 Re22 Re13 76.2(2) . .
Re21 Re22 Re15 114.1(2) . .
Re21 Re22 Re20 24.26(18) . .
Re21 Re22 Se18 47.2(2) . .
Re21 Re22 Se32 49.1(2) . .
Re21 Re22 Se30 131.5(3) . .
Re21 Re22 Se20 129.9(3) . .
Re21 Re22 C22 109.0(15) . .
Re21 Re22 Re16 139.6(3) . .
Re21 Re22 Se31 98.5(3) . .
Re21 Re22 Se19 98.3(3) . .
Se19 Re22 Re13 157.5(2) . .
Se19 Re22 Re15 104.5(2) . .
Se19 Re22 Re20 106.6(2) . .
Se19 Re22 Se18 51.1(2) . .
Se19 Re22 Se32 133.1(2) . .
Se19 Re22 Se30 130.2(2) . .
Se19 Re22 Se20 48.8(2) . .
Se19 Re22 C22 68.6(15) . .
Re4 Se3 Re6 62.19(9) . 3_467
Re1 Se3 Re4 62.73(10) . .
Re1 Se3 Re6 62.47(10) . 3_467
Re3 Se5 Re6 62.79(10) . 3_467
Re3 Se5 Re5 62.99(10) . 4_656
Re6 Se5 Re5 62.51(10) 3_467 4_656
Re4 Se4 Re6 62.32(10) . 3_467
Re3 Se4 Re4 63.03(10) . .
Re3 Se4 Re6 62.58(10) . 3_467
Re6 Se8 Re1 62.60(10) 2_764 4_646
Re5 Se8 Re1 62.68(10) . 4_646
Re5 Se8 Re6 62.64(10) . 2_764
Re4 Se2 Re2 62.31(9) . .
Re1 Se2 Re4 62.94(10) . .
Re1 Se2 Re2 62.57(10) . .
Re1 Se1 Re2 62.44(10) . .
Re1 Se1 Re5 62.80(10) . 4_656
Re5 Se1 Re2 62.44(10) 4_656 .
Re4 Se6 Re3 62.72(10) . .
Re4 Se6 Re2 62.28(9) . .
Re2 Se6 Re3 62.78(10) . .
Re3 Se7 Re2 62.85(10) . .
Re3 Se7 Re5 62.77(10) . 4_656
Re5 Se7 Re2 62.26(9) 4_656 .
Re13 Se28 Re15 62.34(11) . .
Re18 Se28 Re13 62.79(10) . .
Re18 Se28 Re15 62.25(11) . .
Re17 Se28 Re13 70.87(18) . .
Re17 Se28 Re18 35.59(16) . .
Re17 Se28 Re15 31.69(16) . .
Re17 Se28 Se29 80.8(3) . .
Re17 Se28 C17 60.0(2) . .
Se27 Se28 Re13 66.8(2) . .
Se27 Se28 Re18 47.93(19) . .
Se27 Se28 Re15 106.1(2) . .
Se27 Se28 Re17 83.5(3) . .
Se27 Se28 Se29 133.7(4) . .
Se27 Se28 C17 106.4(4) . .
Se29 Se28 Re13 66.9(2) . .
Se29 Se28 Re18 107.4(2) . .
Se29 Se28 Re15 49.12(18) . .
Se29 Se28 C17 102.6(3) . .
C17 Se28 Re13 130.8(2) . .
C17 Se28 Re18 77.0(2) . .
C17 Se28 Re15 74.8(2) . .
Re14 Se18 Re20 62.55(11) . .
Re22 Se18 Re14 62.40(11) . .
Re22 Se18 Re20 62.23(11) . .
Re21 Se18 Re14 71.29(19) . .
Re21 Se18 Re20 35.31(17) . .
Re21 Se18 Re22 32.32(17) . .
Re21 Se18 Se19 81.1(3) . .
Re21 Se18 C21 59.5(2) . .
Se19 Se18 Re14 68.2(2) . .
Se19 Se18 Re20 107.5(2) . .
Se19 Se18 Re22 48.77(18) . .
Se19 Se18 C21 102.5(3) . .
C21 Se18 Re14 130.8(2) . .
C21 Se18 Re20 76.5(2) . .
C21 Se18 Re22 75.4(2) . .
Se17 Se18 Re14 66.5(2) . .
Se17 Se18 Re20 49.25(18) . .
Se17 Se18 Re22 107.1(2) . .
Se17 Se18 Re21 84.5(3) . .
Se17 Se18 Se19 134.7(4) . .
Se17 Se18 C21 106.5(4) . .
Re14 Se22 Re15 62.26(12) . .
Re18 Se22 Re14 62.83(11) . .
Re18 Se22 Re15 62.29(12) . .
Re17 Se22 Re14 70.94(19) . .
Re17 Se22 Re18 35.77(16) . .
Re17 Se22 Re15 31.62(16) . .
Re17 Se22 C17 58.6(2) . .
Re17 Se22 Se21 79.5(3) . .
Se23 Se22 Re14 66.9(2) . .
Se23 Se22 Re18 48.9(2) . .
Se23 Se22 Re15 106.9(2) . .
Se23 Se22 Re17 84.6(3) . .
Se23 Se22 C17 107.0(4) . .
Se23 Se22 Se21 134.7(4) . .
C17 Se22 Re14 129.5(3) . .
C17 Se22 Re18 76.1(2) . .
C17 Se22 Re15 73.6(2) . .
Se21 Se22 Re14 67.8(2) . .
Se21 Se22 Re18 106.8(2) . .
Se21 Se22 Re15 47.89(18) . .
Se21 Se22 C17 100.2(3) . .
Re13 Se32 Re20 62.39(11) . .
Re13 Se32 Re22 62.28(11) . .
Re22 Se32 Re20 62.01(11) . .
Se31 Se32 Re13 68.5(2) . .
Se31 Se32 Re20 107.5(2) . .
Se31 Se32 Re22 48.84(19) . .
Se31 Se32 C21 102.1(4) . .
Re21 Se32 Re13 71.53(18) . .
Re21 Se32 Re20 35.28(16) . .
Re21 Se32 Re22 32.44(16) . .
Re21 Se32 Se31 81.2(3) . .
Re21 Se32 C21 58.4(2) . .
Se26 Se32 Re13 67.7(2) . .
Se26 Se32 Re20 47.21(18) . .
Se26 Se32 Re22 105.8(2) . .
Se26 Se32 Se31 136.1(4) . .
Se26 Se32 Re21 82.5(3) . .
Se26 Se32 C21 103.4(3) . .
C21 Se32 Re13 130.0(3) . .
C21 Se32 Re20 75.8(2) . .
C21 Se32 Re22 74.8(2) . .
Re18 Se24 Re14 62.66(10) . .
Re18 Se24 Re20 62.42(12) . .
Re20 Se24 Re14 62.47(11) . .
Re19 Se24 Re14 69.27(16) . .
Re19 Se24 Re18 33.47(17) . .
Re19 Se24 Re20 32.87(17) . .
Re19 Se24 Se17 81.6(3) . .
Re19 Se24 C19 60.6(2) . .
Re19 Se24 Se23 81.6(3) . .
Se17 Se24 Re14 65.23(19) . .
Se17 Se24 Re18 106.5(2) . .
Se17 Se24 Re20 48.89(18) . .
Se17 Se24 C19 105.9(4) . .
Se17 Se24 Se23 130.5(3) . .
C19 Se24 Re14 129.9(2) . .
C19 Se24 Re18 75.1(2) . .
C19 Se24 Re20 75.1(2) . .
Se23 Se24 Re14 65.3(2) . .
Se23 Se24 Re18 48.27(19) . .
Se23 Se24 Re20 105.9(2) . .
Se23 Se24 C19 105.5(4) . .
Re13 Se25 Re20 62.60(11) . .
Re18 Se25 Re13 62.83(10) . .
Re18 Se25 Re20 62.42(12) . .
Se26 Se25 Re13 67.0(2) . .
Se26 Se25 Re18 106.1(2) . .
Se26 Se25 Re20 47.29(18) . .
Se26 Se25 C19 102.8(3) . .
Se27 Se25 Re13 66.4(2) . .
Se27 Se25 Re18 47.77(19) . .
Se27 Se25 Re20 106.0(2) . .
Se27 Se25 Se26 133.3(3) . .
Se27 Se25 Re19 81.3(3) . .
Se27 Se25 C19 103.7(4) . .
Re19 Se25 Re13 70.11(16) . .
Re19 Se25 Re18 33.60(17) . .
Re19 Se25 Re20 33.18(17) . .
Re19 Se25 Se26 80.5(3) . .
Re19 Se25 C19 58.8(2) . .
C19 Se25 Re13 128.9(2) . .
C19 Se25 Re18 74.0(2) . .
C19 Se25 Re20 74.2(2) . .
Re13 Se30 Re15 62.23(10) . .
Re13 Se30 Re22 62.39(10) . .
Re22 Se30 Re15 62.14(11) . .
C16 Se30 Re13 132.3(2) . .
C16 Se30 Re15 77.7(2) . .
C16 Se30 Re22 76.9(2) . .
Re16 Se30 Re13 72.58(17) . .
Re16 Se30 Re15 34.73(18) . .
Re16 Se30 Re22 33.96(18) . .
Re16 Se30 C16 59.7(2) . .
Re16 Se30 Se31 82.9(3) . .
Re16 Se30 Se29 84.0(3) . .
Se31 Se30 Re13 68.6(2) . .
Se31 Se30 Re15 107.7(2) . .
Se31 Se30 Re22 48.99(19) . .
Se31 Se30 C16 103.3(4) . .
Se29 Se30 Re13 68.2(2) . .
Se29 Se30 Re15 49.3(2) . .
Se29 Se30 Re22 107.9(2) . .
Se29 Se30 C16 105.0(4) . .
Se29 Se30 Se31 136.9(4) . .
Re14 Se20 Re15 62.78(11) . .
Re14 Se20 Re22 62.80(11) . .
Re15 Se20 Re22 62.66(12) . .
C16 Se20 Re14 131.4(3) . .
C16 Se20 Re15 76.7(2) . .
C16 Se20 Re22 75.7(2) . .
Re16 Se20 Re14 73.51(18) . .
Re16 Se20 Re15 35.30(18) . .
Re16 Se20 Re22 34.20(18) . .
Re16 Se20 C16 57.9(2) . .
Re16 Se20 Se19 83.4(3) . .
Re16 Se20 Se21 84.0(3) . .
Se19 Se20 Re14 69.7(2) . .
Se19 Se20 Re15 108.9(2) . .
Se19 Se20 Re22 49.4(2) . .
Se19 Se20 C16 102.1(4) . .
Se21 Se20 Re14 70.1(2) . .
Se21 Se20 Re15 48.9(2) . .
Se21 Se20 Re22 108.7(2) . .
Se21 Se20 C16 103.1(4) . .
Se21 Se20 Se19 139.8(4) . .
O12E C16E C15E 108(3) . .
O12E C16E C17E 114(4) . .
C17E C16E C15E 110(4) . .
C15E O10E C12E 121(3) . .
O10E C15E C16E 112(3) . .
O10E C15E C14E 110(3) . .
C14E C15E C16E 112(4) . .
O5E C9E C8E 112(4) . .
O5E C9E C10E 108(4) . .
C10E C9E C8E 105(3) . .
C9E O5E C6E 119(3) . .
C12E O9E C8E 112(3) . .
C9E C8E C7E 112(3) . .
O9E C8E C9E 111(3) . .
O9E C8E C7E 109(4) . .
O10E C12E C11E 115(4) . .
O9E C12E O10E 109(3) . .
O9E C12E C11E 112(4) . .
O7E C10E C9E 111(4) . .
O7E C10E C11E 110(4) . .
C9E C10E C11E 108(4) . .
O8E C11E C10E 111(4) . .
C12E C11E O8E 108(3) . .
C12E C11E C10E 112(4) . .
C47E O38E K1 141(3) . 3_467
C42E O35E C45E 119(3) . .
O35E C45E C46E 108(4) . .
O35E C45E C44E 113(4) . .
C44E C45E C46E 113(4) . .
C21E O15E C18E 118(3) . .
C17E O13E K3 133(3) . 3_466
C18E O14E C14E 113(3) . .
C3E O40E C48E 118(3) . .
O40E C48E C47E 105(3) . .
O39E C48E O40E 111(3) . .
O39E C48E C47E 113(4) . .
C48E O39E C44E 115(3) . .
O38E C47E C48E 113(4) . .
O38E C47E C46E 113(4) . .
C46E C47E C48E 113(4) . .
O37E C46E C45E 111(4) . .
O37E C46E C47E 112(4) . .
C47E C46E C45E 112(4) . .
C45E C44E O39E 108(3) . .
C45E C44E C43E 122(4) . .
O39E C44E C43E 101(3) . .
C16E C17E C18E 113(4) . .
O13E C17E C16E 112(4) . .
O13E C17E C18E 111(3) . .
O6E C7E C8E 109(3) . .
O15E C18E O14E 111(4) . .
O15E C18E C17E 108(4) . .
O14E C18E C17E 112(3) . .
O14E C14E C15E 109(3) . .
C13E C14E C15E 117(4) . .
C13E C14E O14E 106(3) . .
C42E O34E C38E 114(4) . .
C39E O30E C36E 119(3) . .
O30E C39E C40E 110(3) . .
O30E C39E C38E 115(3) . .
C38E C39E C40E 105(4) . .
O30E C36E O29E 106(3) . .
O30E C36E C35E 115(4) . .
O29E C36E C35E 114(3) . .
C32E O29E C36E 113(3) . .
O32E C40E C39E 107(3) . .
O32E C40E C41E 111(3) . .
C41E C40E C39E 107(3) . .
O35E C42E C41E 106(4) . .
O34E C42E O35E 116(4) . .
O34E C42E C41E 111(4) . .
O33E C41E C40E 109(4) . .
O33E C41E C42E 115(4) . .
C42E C41E C40E 110(4) . .
O34E C38E C39E 110(4) . .
O34E C38E C37E 110(3) . .
C39E C38E C37E 114(4) . .
O29E C32E C33E 112(3) . .
O29E C32E C31E 107(4) . .
C31E C32E C33E 112(4) . .
O33F K2 O22F 143.6(9) 3_465 3_466
O33F K2 N5 88.0(10) 3_465 .
O22F K2 N5 99.0(9) 3_466 .
N2 K2 O33F 75.7(10) 3_466 3_465
N2 K2 O22F 69.2(10) 3_466 3_466
N2 K2 N5 116.3(11) 3_466 .
O18E K2 O33F 147.8(9) . 3_465
O18E K2 O22F 66.3(7) . 3_466
O18E K2 N5 71.7(8) . .
O18E K2 N2 135.5(10) . 3_466
O38E K1 O2F 63.3(9) 3_567 1_556
O38E K1 O13F 143.6(10) 3_567 .
O38E K1 O17F 110.9(8) 3_567 .
O38E K1 N11 138.5(8) 3_567 .
O13F K1 O2F 149.2(9) . 1_556
O13F K1 O17F 61.6(8) . .
O13F K1 N11 77.6(7) . .
O17F K1 O2F 134.3(8) . 1_556
N11 K1 O2F 75.8(7) . 1_556
N11 K1 O17F 92.0(5) . .
C24E O20E C27E 117(3) . .
C30E O25E C33E 122(3) . .
O27E C34E C33E 110(4) . .
O27E C34E C35E 109(4) . .
C33E C34E C35E 117(4) . .
O20E C24E C23E 105(3) . .
O19E C24E O20E 107(3) . .
O19E C24E C23E 116(3) . .
O25E C33E C32E 111(4) . .
O25E C33E C34E 114(4) . .
C34E C33E C32E 107(4) . .
O11E C13E C14E 114(4) . .
C34E C35E C36E 109(4) . .
O28E C35E C36E 105(3) . .
O28E C35E C34E 119(4) . .
O26E C31E C32E 116(4) . .
O13E K3 O13E 167.9(13) 4_656 3_566
O27F K3 O13E 66.8(9) 2_775 4_656
O27F K3 O13E 103.6(10) . 4_656
O27F K3 O13E 103.6(10) 2_775 3_566
O27F K3 O13E 66.8(9) . 3_566
O27F K3 O27F 82.8(14) 2_775 .
O23F K3 O13E 69.4(9) . 3_566
O23F K3 O13E 69.4(9) 2_775 4_656
O23F K3 O13E 115.0(10) . 4_656
O23F K3 O13E 115.0(10) 2_775 3_566
O23F K3 O27F 150.6(11) . 2_775
O23F K3 O27F 150.6(11) 2_775 .
O23F K3 O27F 68.1(9) 2_775 2_775
O23F K3 O27F 68.1(9) . .
O23F K3 O23F 141.3(14) . 2_775
C45F O35F C42F 115(3) . .
C9F O5F C6F 115(3) . .
C12F O10F C15F 123(3) . .
C3F O40F C48F 119(3) . .
C4F O2F K1 144(2) . 1_554
O12F C16F C15F 111(4) . .
O12F C16F C17F 113(4) . .
C15F C16F C17F 106(4) . .
O40F C3F C4F 111(4) . .
O40F C3F C2F 113(4) . .
C2F C3F C4F 108(4) . .
O10F C15F C16F 110(4) . .
O10F C15F C14F 114(4) . .
C16F C15F C14F 112(4) . .
Re15 C15 Se29 55.0(14) . .
Re15 C15 Se21 54.6(14) . .
N15 C15 Re15 174(5) . .
N15 C15 Se29 124(4) . .
N15 C15 Se21 126(4) . .
Se21 C15 Se29 110(2) . .
Re20 C20 Se26 52.3(13) . .
Re20 C20 Se17 52.7(13) . .
N20 C20 Re20 172(5) . .
N20 C20 Se26 122(4) . .
N20 C20 Se17 133(5) . .
Se26 C20 Se17 105(2) . .
N14 C14 Re14 166(4) . .
C5F C6F O5F 103(3) . .
O4F C6F O5F 108(3) . .
O4F C6F C5F 114(4) . .
O2F C4F C3F 107(3) . .
O2F C4F C5F 115(4) . .
C5F C4F C3F 115(4) . .
O31E C37E C38E 111(3) . .
Re22 C22 Se31 52.5(15) . .
Re22 C22 Se19 52.0(14) . .
N22 C22 Re22 177(5) . .
N22 C22 Se31 128(5) . .
N22 C22 Se19 127(5) . .
Se31 C22 Se19 105(3) . .
O3F C5F C6F 115(4) . .
O3F C5F C4F 112(4) . .
C6F C5F C4F 113(4) . .
C36F O30F C39F 119(3) . .
C17F O13F K1 136(2) . .
C21F O15F C18F 117(3) . .
C41F O33F K2 135(2) . 3_565
C42F O34F C38F 119(3) . .
C14F O14F C18F 117(4) . .
O30F C39F C40F 108(3) . .
O30F C39F C38F 107(3) . .
C40F C39F C38F 109(4) . .
O35F C42F C41F 108(4) . .
O34F C42F O35F 109(3) . .
O34F C42F C41F 110(4) . .
C6F O4F C2F 116(3) . .
C15F C14F C13F 113(4) . .
O14F C14F C15F 110(4) . .
O14F C14F C13F 108(4) . .
O14F C18F O15F 110(3) . .
O14F C18F C17F 108(4) . .
C17F C18F O15F 111(4) . .
O32F C40F C39F 112(4) . .
O32F C40F C41F 114(4) . .
C41F C40F C39F 108(4) . .
O13F C17F C16F 107(3) . .
C18F C17F C16F 114(4) . .
C18F C17F O13F 107(4) . .
O33F C41F C42F 113(4) . .
O33F C41F C40F 109(4) . .
C42F C41F C40F 116(4) . .
N13 C13 Re13 174(5) . .
C3F C2F O4F 112(4) . .
C3F C2F C1F 114(4) . .
O4F C2F C1F 100(3) . .
C34F O27F K3 139(3) . .
C36F O29F C32F 115(3) . .
C33F O25F C30F 116(3) . .
C24F O20F C27F 120(3) . .
O25F C33F C34F 105(4) . .
O25F C33F C32F 112(4) . .
C32F C33F C34F 110(3) . .
C28F O22F K2 151(3) . 3_566
O30F C36F C35F 110(4) . .
O29F C36F O30F 110(4) . .
O29F C36F C35F 111(3) . .
O22F C28F C27F 108(3) . .
O22F C28F C29F 115(4) . .
C29F C28F C27F 102(3) . .
O27F C34F C33F 110(3) . .
O27F C34F C35F 111(4) . .
C35F C34F C33F 110(4) . .
O28F C35F C36F 107(3) . .
C34F C35F O28F 114(4) . .
C34F C35F C36F 111(4) . .
C29F O23F K3 139(3) . .
O29F C32F C33F 113(4) . .
O29F C32F C31F 105(3) . .
C31F C32F C33F 115(4) . .
O31F C37F C38F 114(4) . .
C25F C26F C27F 109(4) . .
O24F C26F C27F 104(3) . .
O24F C26F C25F 113(4) . .
O34F C38F C39F 105(3) . .
O34F C38F C37F 105(3) . .
C37F C38F C39F 112(4) . .
O20F C27F C28F 106(3) . .
O20F C27F C26F 109(3) . .
C28F C27F C26F 111(3) . .
C26F C25F O21F 107(3) . .
O23F C29F C28F 106(3) . .
O23F C29F C30F 113(4) . .
C30F C29F C28F 112(4) . .
C26F O24F C30F 118(4) . .
O26F C31F C32F 109(4) . .
O25F C30F C29F 109(4) . .
O24F C30F O25F 112(3) . .
O24F C30F C29F 110(4) . .
Re18 C18 Se27 51.3(14) . .
Re18 C18 Se23 49.0(13) . .
N18 C18 Re18 169(5) . .
N18 C18 Se27 137(5) . .
N18 C18 Se23 122(5) . .
Se27 C18 Se23 100(2) . .
O1F C1F C2F 106(3) . .
N1 C1 Re1 175(5) . .
N3 C3 Re3 175(5) . 1_554
N4 C4 Re4 173(5) . 1_554
N5 C5 Re5 167(4) . .
N2 C2 Re2 179(4) . .
N6 C6 Re6 164(4) . .
C5 N5 K2 164(4) . .
C2 N2 K2 155(4) . 3_566
O36E C43E C44E 105(4) . .
Re7 Re11 Re12 59.3(2) . .
Se11 Re11 Re7 57.9(2) . .
Se11 Re11 Re12 57.7(2) . .
Se11 Re11 Re9 118.9(2) . .
Se11 Re11 Re10 117.6(3) . .
Re9 Re11 Re7 61.0(2) . .
Re9 Re11 Re12 90.52(15) . .
Re9 Re11 Re10 60.69(14) . .
Re10 Re11 Re7 90.30(18) . .
Re10 Re11 Re12 59.98(15) . .
Se10 Re11 Re7 117.2(4) . .
Se10 Re11 Se11 88.0(3) . .
Se10 Re11 Re12 57.9(2) . .
Se10 Re11 Re9 119.4(2) . .
Se10 Re11 Re10 58.73(17) . .
Se12 Re11 Re7 59.1(3) . .
Se12 Re11 Se11 89.7(2) . .
Se12 Re11 Re12 118.4(2) . .
Se12 Re11 Re9 59.3(2) . .
Se12 Re11 Re10 120.0(3) . .
Se12 Re11 Se10 176.3(3) . .
Se9 Re11 Re7 120.7(3) . .
Se9 Re11 Se11 177.0(3) . .
Se9 Re11 Re12 119.4(2) . .
Se9 Re11 Re9 59.8(2) . .
Se9 Re11 Re10 59.40(16) . .
Se9 Re11 Se10 90.5(2) . .
Se9 Re11 Se12 91.6(4) . .
C11 Re11 Re7 133.7(3) . .
C11 Re11 Se11 91.6(3) . .
C11 Re11 Re12 135.3(5) . .
C11 Re11 Re9 134.1(5) . .
C11 Re11 Re10 136.0(3) . .
C11 Re11 Se10 93.1(3) . .
C11 Re11 Se12 90.0(3) . .
C11 Re11 Se9 91.1(3) . .
Re11 Re7 Re9 58.6(2) . .
Se11 Re7 Re11 60.0(2) . .
Se11 Re7 Re12 58.9(2) . .
Se11 Re7 Re9 118.6(2) . .
Se11 Re7 Se12 90.3(2) . .
Se11 Re7 Re8 119.2(3) . .
Se11 Re7 Se13 176.5(2) . .
Re12 Re7 Re11 60.9(2) . .
Re12 Re7 Re9 90.11(14) . .
Re12 Re7 Re8 60.29(16) . .
Se12 Re7 Re11 58.1(3) . .
Se12 Re7 Re12 119.0(2) . .
Se12 Re7 Re9 58.2(2) . .
Se12 Re7 Re8 118.2(3) . .
Se12 Re7 Se13 88.7(4) . .
Re8 Re7 Re11 89.79(17) . .
Re8 Re7 Re9 60.02(13) . .
Se14 Re7 Re11 120.0(3) . .
Se14 Re7 Se11 90.4(4) . .
Se14 Re7 Re12 59.1(2) . .
Se14 Re7 Re9 118.9(2) . .
Se14 Re7 Se12 176.9(2) . .
Se14 Re7 Re8 58.90(18) . .
Se14 Re7 Se13 90.3(2) . .
Se13 Re7 Re11 116.7(3) . .
Se13 Re7 Re12 118.8(2) . .
Se13 Re7 Re9 58.09(19) . .
Se13 Re7 Re8 58.52(14) . .
C7 Re7 Re11 135.3(3) . .
C7 Re7 Se11 92.4(2) . .
C7 Re7 Re12 136.2(5) . .
C7 Re7 Re9 133.7(5) . .
C7 Re7 Se12 90.8(3) . .
C7 Re7 Re8 134.8(3) . .
C7 Re7 Se14 92.2(3) . .
C7 Re7 Se13 91.1(3) . .
Se30 C16 Se20 99.87(19) . .
N16 C16 Se30 128.34(13) . .
N16 C16 Se20 131.71(13) . .
N16 C16 Re16 178.0 . .
Re16 C16 Se30 50.52(13) . .
Re16 C16 Se20 49.35(13) . .
Re15 Re16 Re13 72.40(17) . .
Re15 Re16 Se30 98.2(3) . .
Re15 Re16 Se20 96.6(3) . .
Re15 Re16 C16 115.39(15) . .
Re15 Re16 Se31 129.3(2) . .
Re15 Re16 Re21 109.82(15) . .
Re15 Re16 Se19 128.3(2) . .
Re15 Re16 Re17 19.86(15) . .
Re15 Re16 Se29 49.9(2) . .
Re15 Re16 Se21 48.8(2) . .
Re22 Re16 Re13 72.69(19) . .
Re22 Re16 Re15 129.6(3) . .
Re22 Re16 Se30 98.7(3) . .
Re22 Re16 Se20 97.9(3) . .
Re22 Re16 C16 115.01(16) . .
Re22 Re16 Se31 49.2(2) . .
Re22 Re16 Re21 19.78(16) . .
Re22 Re16 Se19 49.4(2) . .
Re22 Re16 Re17 109.75(16) . .
Re22 Re16 Se29 128.7(2) . .
Re22 Re16 Se21 128.9(2) . .
Se30 Re16 Re13 64.96(19) . .
Se30 Re16 Se20 142.5(3) . .
Se30 Re16 C16 69.8(2) . .
Se30 Re16 Se31 49.6(3) . .
Se30 Re16 Re21 104.2(2) . .
Se30 Re16 Se19 133.2(3) . .
Se30 Re16 Re17 103.3(2) . .
Se30 Re16 Se29 48.3(3) . .
Se30 Re16 Se21 131.9(3) . .
Se20 Re16 Re13 152.5(2) . .
Se20 Re16 C16 72.8(2) . .
Se20 Re16 Se31 133.4(3) . .
Se20 Re16 Re21 102.8(2) . .
Se20 Re16 Se19 48.8(3) . .
Se20 Re16 Re17 102.2(3) . .
Se20 Re16 Se29 132.7(3) . .
Se20 Re16 Se21 48.0(3) . .
C16 Re16 Re13 134.74(10) . .
C16 Re16 Se31 91.1 . .
C16 Re16 Re21 134.8 . .
C16 Re16 Se19 92.0 . .
C16 Re16 Re17 135.2 . .
C16 Re16 Se29 91.4 . .
C16 Re16 Se21 92.3 . .
Se31 Re16 Re13 59.16(12) . .
Se31 Re16 Re21 58.6 . .
Se31 Re16 Re17 118.6 . .
Re21 Re16 Re13 60.15(11) . .
Re21 Re16 Re17 90.0 . .
Se19 Re16 Re13 118.73(11) . .
Se19 Re16 Se31 90.0 . .
Se19 Re16 Re21 58.6 . .
Se19 Re16 Re17 118.5 . .
Se19 Re16 Se29 176.6 . .
Re17 Re16 Re13 59.43(12) . .
Se29 Re16 Re13 58.42(11) . .
Se29 Re16 Se31 89.8 . .
Se29 Re16 Re21 118.6 . .
Se29 Re16 Re17 58.7 . .
Se21 Re16 Re13 118.05(11) . .
Se21 Re16 Se31 176.6 . .
Se21 Re16 Re21 118.6 . .
Se21 Re16 Se19 89.9 . .
Se21 Re16 Re17 58.6 . .
Se21 Re16 Se29 90.1 . .
Re22 Se31 Re13 69.62(14) . .
Re22 Se31 Se32 81.7(2) . .
Re22 Se31 Se30 81.6(3) . .
Re22 Se31 C22 60.2(15) . .
Re22 Se31 Re16 34.12(16) . .
Re22 Se31 Re21 32.54(15) . .
Se32 Se31 Re13 66.5(2) . .
Se32 Se31 C22 103.0(14) . .
Se32 Se31 Re16 107.53(18) . .
Se32 Se31 Re21 49.2(2) . .
Se30 Se31 Re13 66.5(2) . .
Se30 Se31 Se32 132.9(3) . .
Se30 Se31 C22 106.0(14) . .
Se30 Se31 Re16 47.5(2) . .
Se30 Se31 Re21 106.12(18) . .
C22 Se31 Re13 129.8(15) . .
C22 Se31 Re16 76.0(15) . .
C22 Se31 Re21 73.6(15) . .
Re16 Se31 Re13 62.91(10) . .
Re21 Se31 Re13 62.74(9) . .
Re21 Se31 Re16 62.7 . .
Re14 Re21 Re16 61.24(11) . .
Re14 Re21 Re19 58.66(11) . .
Re20 Re21 Re14 73.76(19) . .
Re20 Re21 Se18 97.0(3) . .
Re20 Re21 Se32 95.4(3) . .
Re20 Re21 Re16 112.62(17) . .
Re20 Re21 Se31 128.80(19) . .
Re20 Re21 Se19 131.1(2) . .
Re20 Re21 Se26 47.2(2) . .
Re20 Re21 Re19 22.64(17) . .
Re20 Re21 C21 112.19(17) . .
Re20 Re21 Se17 49.5(2) . .
Re22 Re21 Re14 74.6(2) . .
Re22 Re21 Re20 133.2(3) . .
Re22 Re21 Se18 100.5(3) . .
Re22 Re21 Se32 98.5(3) . .
Re22 Re21 Re16 20.60(19) . .
Re22 Re21 Se31 49.0(2) . .
Re22 Re21 Se19 49.1(2) . .
Re22 Re21 Se26 129.0(2) . .
Re22 Re21 Re19 110.61(19) . .
Re22 Re21 C21 114.56(19) . .
Re22 Re21 Se17 129.2(2) . .
Se18 Re21 Re14 65.8(2) . .
Se18 Re21 Se32 139.7(3) . .
Se18 Re21 Re16 106.1(2) . .
Se18 Re21 Se31 134.2(2) . .
Se18 Re21 Se19 51.4(2) . .
Se18 Re21 Se26 130.2(2) . .
Se18 Re21 Re19 103.0(2) . .
Se18 Re21 C21 69.9(3) . .
Se18 Re21 Se17 47.4(2) . .
Se32 Re21 Re14 154.2(2) . .
Se32 Re21 Re16 104.2(2) . .
Se32 Re21 Se31 49.6(2) . .
Se32 Re21 Se19 133.3(2) . .
Se32 Re21 Se26 48.2(2) . .
Se32 Re21 Re19 103.1(2) . .
Se32 Re21 C21 69.9(2) . .
Se32 Re21 Se17 131.9(2) . .
Se31 Re21 Re14 119.89(11) . .
Se31 Re21 Re16 58.7 . .
Se31 Re21 Se26 89.8 . .
Se31 Re21 Re19 118.6 . .
Se19 Re21 Re14 59.94(11) . .
Se19 Re21 Re16 58.6 . .
Se19 Re21 Se31 90.0 . .
Se19 Re21 Se26 176.6 . .
Se19 Re21 Re19 118.6 . .
Se19 Re21 Se17 89.9 . .
Se26 Re21 Re14 117.32(11) . .
Se26 Re21 Re16 118.6 . .
Se26 Re21 Re19 58.7 . .
Re19 Re21 Re16 90.0 . .
C21 Re21 Re14 135.67(10) . .
C21 Re21 Re16 135.2 . .
C21 Re21 Se31 91.3 . .
C21 Re21 Se19 92.3 . .
C21 Re21 Se26 91.1 . .
C21 Re21 Re19 134.8 . .
C21 Re21 Se17 92.0 . .
Se17 Re21 Re14 57.34(11) . .
Se17 Re21 Re16 118.6 . .
Se17 Re21 Se31 176.6 . .
Se17 Re21 Se26 90.0 . .
Se17 Re21 Re19 58.6 . .
Re22 Se19 Re14 69.42(13) . .
Re22 Se19 Se18 80.1(2) . .
Re22 Se19 C22 59.4(16) . .
Re22 Se19 Re16 34.19(16) . .
Re22 Se19 Re21 32.58(15) . .
Se18 Se19 Re14 65.7(2) . .
Se18 Se19 C22 101.2(14) . .
Se18 Se19 Re16 106.44(16) . .
Se18 Se19 Re21 47.56(19) . .
Se20 Se19 Re14 66.1(2) . .
Se20 Se19 Re22 81.9(3) . .
Se20 Se19 Se18 131.9(3) . .
Se20 Se19 C22 107.1(14) . .
Se20 Se19 Re16 47.8(2) . .
Se20 Se19 Re21 105.81(18) . .
C22 Se19 Re14 128.8(16) . .
C22 Se19 Re16 75.4(15) . .
C22 Se19 Re21 73.1(15) . .
Re16 Se19 Re14 63.31(10) . .
Re21 Se19 Re14 61.95(9) . .
Re21 Se19 Re16 62.8 . .
Re13 Re17 Re14 90.28(12) . .
Re13 Re17 Re19 59.72(11) . .
Re14 Re17 Re19 58.65(11) . .
Re18 Re17 Re13 74.1(2) . .
Re18 Re17 Re14 73.8(2) . .
Re18 Re17 Se28 95.6(3) . .
Re18 Re17 Se22 94.8(3) . .
Re18 Re17 Se27 47.7(2) . .
Re18 Re17 Se29 129.8(2) . .
Re18 Re17 Re19 23.45(18) . .
Re18 Re17 Se23 48.6(2) . .
Re18 Re17 C17 111.76(18) . .
Re18 Re17 Se21 130.7(2) . .
Re15 Re17 Re13 74.9(2) . .
Re15 Re17 Re14 74.7(2) . .
Re15 Re17 Re18 135.0(3) . .
Re15 Re17 Se28 100.4(3) . .
Re15 Re17 Se22 100.3(3) . .
Re15 Re17 Se27 130.0(2) . .
Re15 Re17 Se29 49.3(2) . .
Re15 Re17 Re19 111.58(18) . .
Re15 Re17 Se23 128.9(2) . .
Re15 Re17 C17 113.21(18) . .
Re15 Re17 Se21 48.0(2) . .
Se28 Re17 Re13 65.7(2) . .
Se28 Re17 Re14 155.7(3) . .
Se28 Re17 Se22 138.3(3) . .
Se28 Re17 Se27 47.9(2) . .
Se28 Re17 Se29 51.1(2) . .
Se28 Re17 Re19 103.5(2) . .
Se28 Re17 Se23 130.5(2) . .
Se28 Re17 C17 68.2(2) . .
Se28 Re17 Se21 133.7(2) . .
Se22 Re17 Re13 155.5(3) . .
Se22 Re17 Re14 65.5(2) . .
Se22 Re17 Se27 129.3(2) . .
Se22 Re17 Se29 135.4(2) . .
Se22 Re17 Re19 101.9(2) . .
Se22 Re17 Se23 46.3(2) . .
Se22 Re17 C17 70.3(2) . .
Se22 Re17 Se21 52.3(3) . .
Se27 Re17 Re13 57.79(11) . .
Se27 Re17 Re14 117.36(11) . .
Se27 Re17 Se29 89.8 . .
Se27 Re17 Re19 58.7 . .
Se29 Re17 Re13 58.87(11) . .
Se29 Re17 Re14 119.79(11) . .
Se29 Re17 Re19 118.6 . .
Se23 Re17 Re13 118.35(11) . .
Se23 Re17 Re14 57.37(12) . .
Se23 Re17 Se27 90.1 . .
Se23 Re17 Se29 176.6 . .
Se23 Re17 Re19 58.6 . .
Se23 Re17 Se21 89.9 . .
C17 Re17 Re13 133.88(10) . .
C17 Re17 Re14 135.81(10) . .
C17 Re17 Se27 91.3 . .
C17 Re17 Se29 91.1 . .
C17 Re17 Re19 135.2 . .
C17 Re17 Se23 92.3 . .
C17 Re17 Se21 92.1 . .
Se21 Re17 Re13 119.34(11) . .
Se21 Re17 Re14 59.96(11) . .
Se21 Re17 Se27 176.6 . .
Se21 Re17 Se29 90.0 . .
Se21 Re17 Re19 118.6 . .
Re13 Se26 Re21 63.31(10) . .
Re13 Se26 Re19 62.38(10) . .
Re20 Se26 Re13 71.64(13) . .
Re20 Se26 Se32 84.6(3) . .
Re20 Se26 Se25 82.4(3) . .
Re20 Se26 C20 58.3(14) . .
Re20 Se26 Re21 35.28(15) . .
Re20 Se26 Re19 32.74(16) . .
Se32 Se26 Re13 68.0(2) . .
Se32 Se26 Se25 135.2(3) . .
Se32 Se26 C20 107.2(16) . .
Se32 Se26 Re21 49.3(2) . .
Se32 Se26 Re19 107.87(19) . .
Se25 Se26 Re13 67.2(2) . .
Se25 Se26 C20 101.8(16) . .
Se25 Se26 Re21 108.48(17) . .
Se25 Se26 Re19 49.7(2) . .
C20 Se26 Re13 129.9(14) . .
C20 Se26 Re21 76.3(15) . .
C20 Se26 Re19 73.6(15) . .
Re19 Se26 Re21 62.7 . .
Re13 Se27 Re17 63.00(10) . .
Re13 Se27 Re19 62.77(10) . .
Re18 Se27 Re13 72.50(14) . .
Re18 Se27 Se28 84.0(2) . .
Re18 Se27 Se25 82.9(3) . .
Re18 Se27 C18 61.1(16) . .
Re18 Se27 Re17 35.41(15) . .
Re18 Se27 Re19 33.20(16) . .
Se28 Se27 Re13 69.0(2) . .
Se28 Se27 Se25 137.3(4) . .
Se28 Se27 C18 102.8(14) . .
Se28 Se27 Re17 48.6(2) . .
Se28 Se27 Re19 107.96(18) . .
Se25 Se27 Re13 68.3(2) . .
Se25 Se27 C18 105.9(14) . .
Se25 Se27 Re17 108.79(18) . .
Se25 Se27 Re19 49.8(2) . .
C18 Se27 Re13 133.5(16) . .
C18 Se27 Re17 77.4(15) . .
C18 Se27 Re19 78.4(16) . .
Re17 Se27 Re19 62.7 . .
Re15 Se29 Re13 70.16(12) . .
Re15 Se29 Se28 79.9(2) . .
Re15 Se29 C15 56.5(14) . .
Re15 Se29 Re16 35.19(16) . .
Re15 Se29 Re17 31.81(15) . .
Se28 Se29 Re13 66.65(19) . .
Se28 Se29 C15 102.5(16) . .
Se28 Se29 Re16 107.04(17) . .
Se28 Se29 Re17 48.1(2) . .
Se30 Se29 Re13 67.7(2) . .
Se30 Se29 Re15 82.8(2) . .
Se30 Se29 Se28 134.2(3) . .
Se30 Se29 C15 102.5(17) . .
Se30 Se29 Re16 47.7(2) . .
Se30 Se29 Re17 106.41(17) . .
C15 Se29 Re13 126.6(14) . .
C15 Se29 Re16 72.0(15) . .
C15 Se29 Re17 72.2(14) . .
Re16 Se29 Re13 63.33(10) . .
Re16 Se29 Re17 62.7 . .
Re17 Se29 Re13 62.34(10) . .
Re13 Re19 Re17 59.99(11) . .
Re14 Re19 Re13 91.61(12) . .
Re14 Re19 Re17 60.62(12) . .
Re18 Re19 Re13 75.14(19) . .
Re18 Re19 Re14 76.49(19) . .
Re18 Re19 Se24 98.3(3) . .
Re18 Re19 Se25 96.1(3) . .
Re18 Re19 Re17 24.71(17) . .
Re18 Re19 Se26 130.2(2) . .
Re18 Re19 Se27 47.2(2) . .
Re18 Re19 Se17 131.2(2) . .
Re18 Re19 C19 110.09(17) . .
Re18 Re19 Se23 48.2(2) . .
Re20 Re19 Re13 74.96(19) . .
Re20 Re19 Re14 76.57(19) . .
Re20 Re19 Re18 138.7(3) . .
Re20 Re19 Se24 99.3(3) . .
Re20 Re19 Se25 96.6(3) . .
Re20 Re19 Re17 114.04(16) . .
Re20 Re19 Se26 46.7(2) . .
Re20 Re19 Se27 129.2(2) . .
Re20 Re19 Se17 49.2(2) . .
Re20 Re19 C19 111.13(16) . .
Re20 Re19 Se23 131.7(2) . .
Se24 Re19 Re13 158.7(2) . .
Se24 Re19 Re14 67.11(19) . .
Se24 Re19 Se25 136.1(3) . .
Se24 Re19 Re17 106.1(2) . .
Se24 Re19 Se26 131.5(3) . .
Se24 Re19 Se27 131.5(3) . .
Se24 Re19 Se17 50.3(3) . .
Se24 Re19 C19 67.5(2) . .
Se24 Re19 Se23 50.3(3) . .
Se25 Re19 Re13 65.22(19) . .
Se25 Re19 Re14 156.8(2) . .
Se25 Re19 Re17 104.1(2) . .
Se25 Re19 Se26 49.9(2) . .
Se25 Re19 Se27 48.9(2) . .
Se25 Re19 Se17 132.7(2) . .
Se25 Re19 C19 68.6(2) . .
Se25 Re19 Se23 131.7(2) . .
Se26 Re19 Re13 58.64(12) . .
Se26 Re19 Re14 119.25(12) . .
Se26 Re19 Re17 118.6 . .
Se26 Re19 Se27 89.8 . .
Se27 Re19 Re13 57.86(11) . .
Se27 Re19 Re14 119.26(12) . .
Se27 Re19 Re17 58.6 . .
Se17 Re19 Re13 119.33(11) . .
Se17 Re19 Re14 57.99(12) . .
Se17 Re19 Re17 118.6 . .
Se17 Re19 Se26 90.1 . .
Se17 Re19 Se27 176.6 . .
C19 Re19 Re13 133.78(10) . .
C19 Re19 Re14 134.61(10) . .
C19 Re19 Re17 134.8 . .
C19 Re19 Se26 91.3 . .
C19 Re19 Se27 91.1 . .
C19 Re19 Se17 92.3 . .
C19 Re19 Se23 92.0 . .
Se23 Re19 Re13 118.58(11) . .
Se23 Re19 Re14 58.04(12) . .
Se23 Re19 Re17 58.6 . .
Se23 Re19 Se26 176.6 . .
Se23 Re19 Se27 90.0 . .
Se23 Re19 Se17 89.9 . .
Se18 C21 Se32 102.2(2) . .
Re21 C21 Se18 50.62(14) . .
Re21 C21 Se32 51.61(14) . .
N21 C21 Se18 130.44(14) . .
N21 C21 Se32 127.38(14) . .
N21 C21 Re21 178.1 . .
Re14 Se17 Re21 63.34(10) . .
Re14 Se17 Re19 61.98(10) . .
Re20 Se17 Re14 72.06(13) . .
Re20 Se17 Se24 81.0(2) . .
Re20 Se17 C20 56.2(14) . .
Re20 Se17 Re21 35.53(15) . .
Re20 Se17 Re19 33.07(15) . .
Se18 Se17 Re14 69.6(2) . .
Se18 Se17 Re20 83.5(3) . .
Se18 Se17 Se24 138.1(3) . .
Se18 Se17 C20 104.5(15) . .
Se18 Se17 Re21 48.0(2) . .
Se18 Se17 Re19 107.42(18) . .
Se24 Se17 Re14 68.6(2) . .
Se24 Se17 C20 98.6(16) . .
Se24 Se17 Re21 107.93(17) . .
Se24 Se17 Re19 48.0(2) . .
C20 Se17 Re14 128.2(14) . .
C20 Se17 Re21 75.1(14) . .
C20 Se17 Re19 72.4(15) . .
Re19 Se17 Re21 62.7 . .
Se24 C19 Se25 104.5(2) . .
Re19 C19 Se24 51.87(14) . .
Re19 C19 Se25 52.63(13) . .
N19 C19 Se24 129.18(14) . .
N19 C19 Se25 126.30(14) . .
N19 C19 Re19 178.0 . .
Re14 Se23 Re17 63.40(10) . .
Re14 Se23 Re19 61.98(10) . .
Re18 Se23 Re14 72.51(14) . .
Re18 Se23 Se24 81.3(3) . .
Re18 Se23 C18 56.9(14) . .
Re18 Se23 Re17 35.55(15) . .
Re18 Se23 Re19 33.39(16) . .
Se22 Se23 Re14 70.1(2) . .
Se22 Se23 Re18 84.6(3) . .
Se22 Se23 Se24 138.6(4) . .
Se22 Se23 C18 102.1(13) . .
Se22 Se23 Re17 49.1(2) . .
Se22 Se23 Re19 108.5(2) . .
Se24 Se23 Re14 68.6(2) . .
Se24 Se23 C18 102.2(13) . .
Se24 Se23 Re17 107.99(18) . .
Se24 Se23 Re19 48.1(2) . .
C18 Se23 Re14 129.4(14) . .
C18 Se23 Re17 74.1(14) . .
C18 Se23 Re19 75.2(14) . .
Re17 Se23 Re19 62.8 . .
Se28 C17 Se22 102.7(2) . .
Re17 C17 Se28 51.79(14) . .
Re17 C17 Se22 51.04(15) . .
N17 C17 Se28 127.13(14) . .
N17 C17 Se22 129.85(15) . .
N17 C17 Re17 178.1 . .
Re15 Se21 Re14 69.58(13) . .
Re15 Se21 Se22 79.9(2) . .
Re15 Se21 C15 57.5(14) . .
Re15 Se21 Re16 35.18(16) . .
Re15 Se21 Re17 31.74(16) . .
Se22 Se21 Re14 65.3(2) . .
Se22 Se21 C15 103.7(17) . .
Se22 Se21 Re16 106.79(17) . .
Se22 Se21 Re17 48.2(2) . .
Se20 Se21 Re14 66.4(2) . .
Se20 Se21 Re15 83.0(3) . .
Se20 Se21 Se22 131.7(3) . .
Se20 Se21 C15 104.2(17) . .
Se20 Se21 Re16 47.9(2) . .
Se20 Se21 Re17 106.02(19) . .
C15 Se21 Re14 127.1(14) . .
C15 Se21 Re16 72.7(15) . .
C15 Se21 Re17 72.8(15) . .
Re16 Se21 Re14 63.30(10) . .
Re16 Se21 Re17 62.8 . .
Re17 Se21 Re14 61.96(10) . .
O20E C27E C28E 106.3(15) . .
O20E C27E C26E 108.5(16) . .
C28E C27E C26E 110.1 . .
C27E C28E C29E 115.3 . .
O22E C28E C27E 109.9 . .
O22E C28E C29E 106.3 . .
O24E C26E C27E 107.8 . .
O24E C26E C25E 107.7 . .
C25E C26E C27E 111.9 . .
C28E C29E C30E 104.3 . .
O23E C29E C28E 117.6 . .
O23E C29E C30E 112.9 . .
C30E O24E C26E 113.6 . .
O21E C25E C26E 116.7 . .
O25E C30E C29E 113.1(17) . .
O25E C30E O24E 113.8(17) . .
O24E C30E C29E 113.7 . .
O15E C21E C22E 110.2(16) . .
O15E C21E C20E 112.4(17) . .
C22E C21E C20E 110.2 . .
O17E C22E C21E 109.9 . .
O17E C22E C23E 106.3 . .
C23E C22E C21E 115.3 . .
O19E C20E C21E 107.9 . .
O19E C20E C19E 107.8 . .
C19E C20E C21E 111.9 . .
C22E C23E C24E 108.6(17) . .
O18E C23E C24E 114.3(17) . .
O18E C23E C22E 117.6 . .
C24E O19E C20E 119.1(19) . .
O16E C19E C20E 116.8 . .
C23E O18E K2 139.3(8) . .
O40E C3E C4E 108.4(16) . .
O40E C3E C2E 111.6(17) . .
C4E C3E C2E 110.2 . .
C3E C4E C5E 115.3 . .
O2E C4E C3E 109.9 . .
O2E C4E C5E 106.2 . .
O4E C2E C3E 107.8 . .
O4E C2E C1E 107.8 . .
C1E C2E C3E 111.9 . .
C4E C5E C6E 104.3 . .
O3E C5E C4E 117.7 . .
O3E C5E C6E 112.8 . .
C6E O4E C2E 113.6 . .
O1E C1E C2E 116.8 . .
O5E C6E C5E 115.4(16) . .
O5E C6E O4E 111.8(16) . .
O4E C6E C5E 113.7 . .
O35F C45F C46F 109.9(16) . .
O35F C45F C44F 110.9(16) . .
C46F C45F C44F 110.1 . .
C45F C46F C47F 115.3 . .
O37F C46F C45F 109.9 . .
O37F C46F C47F 106.3 . .
O39F C44F C45F 107.8 . .
O39F C44F C43F 107.7 . .
C43F C44F C45F 111.9 . .
C46F C47F C48F 104.4 . .
O38F C47F C46F 117.6 . .
O38F C47F C48F 112.8 . .
C48F O39F C44F 113.6 . .
O36F C43F C44F 116.8 . .
O40F C48F C47F 113.5(16) . .
O40F C48F O39F 115.1(16) . .
O39F C48F C47F 113.7 . .
O5F C9F C10F 106.3(15) . .
O5F C9F C8F 110.5(16) . .
C10F C9F C8F 110.1 . .
O7F C10F C9F 109.9 . .
O7F C10F C11F 106.3 . .
C11F C10F C9F 115.2 . .
O9F C8F C9F 107.8 . .
O9F C8F C7F 107.8 . .
C7F C8F C9F 111.9 . .
C10F C11F C12F 104.3 . .
O8F C11F C10F 117.6 . .
O8F C11F C12F 112.8 . .
C12F O9F C8F 113.5 . .
O6F C7F C8F 116.8 . .
O10F C12F C11F 110.1(16) . .
O10F C12F O9F 113.4(17) . .
O9F C12F C11F 113.7 . .
O11F C13F C14F 114(4) . .
O15F C21F C22F 106.7(16) . .
O15F C21F C20F 115.6(16) . .
C22F C21F C20F 110.2 . .
C21F C22F C23F 115.3 . .
O17F C22F C21F 110.0 . .
O17F C22F C23F 106.3 . .
O19F C20F C21F 107.8 . .
O19F C20F C19F 107.8 . .
C19F C20F C21F 111.9 . .
C22F O17F K1 149.2(6) . .
C22F C23F C24F 104.4 . .
O18F C23F C22F 117.6 . .
O18F C23F C24F 112.8 . .
C24F O19F C20F 113.6 . .
O16F C19F C20F 116.8 . .
O20F C24F C23F 114.6(17) . .
O20F C24F O19F 113.9(17) . .
O19F C24F C23F 113.7 . .
Re7 Se11 Re11 62.1(2) . .
Re7 Se11 Re12 62.46(16) . .
Re12 Se11 Re11 62.83(15) . .
Re7 Re12 Re11 59.8(2) . .
Re7 Re12 Re10 90.10(18) . .
Re7 Re12 Re8 60.00(15) . .
Se11 Re12 Re11 59.50(16) . .
Se11 Re12 Re7 58.67(15) . .
Se11 Re12 Re10 118.7 . .
Se11 Re12 Re8 118.7 . .
Se11 Re12 Se14 89.8 . .
Re10 Re12 Re11 59.18(16) . .
Se10 Re12 Re11 58.89(16) . .
Se10 Re12 Re7 118.66(18) . .
Se10 Re12 Se11 89.8 . .
Se10 Re12 Re10 58.8 . .
Se10 Re12 Re8 118.8 . .
Se10 Re12 Se14 176.4 . .
Re8 Re12 Re11 88.96(18) . .
Re8 Re12 Re10 60.0 . .
Se14 Re12 Re11 117.98(17) . .
Se14 Re12 Re7 58.26(18) . .
Se14 Re12 Re10 118.5 . .
Se14 Re12 Re8 58.5 . .
Se15 Re12 Re11 117.57(16) . .
Se15 Re12 Re7 118.89(15) . .
Se15 Re12 Se11 176.7 . .
Se15 Re12 Re10 58.4 . .
Se15 Re12 Se10 89.7 . .
Se15 Re12 Re8 58.9 . .
Se15 Re12 Se14 90.5 . .
C12 Re12 Re11 136.48(18) . .
C12 Re12 Re7 133.49(18) . .
C12 Re12 Se11 91.0 . .
C12 Re12 Re10 136.4 . .
C12 Re12 Se10 93.0 . .
C12 Re12 Re8 134.5 . .
C12 Re12 Se14 90.6 . .
C12 Re12 Se15 92.3 . .
Re11 Re9 Re7 60.4(2) . .
Re11 Re9 Re10 60.27(17) . .
Re11 Re9 Re8 90.5(2) . .
Re10 Re9 Re7 89.70(19) . .
Re10 Re9 Re8 60.1 . .
Se12 Re9 Re11 58.84(17) . .
Se12 Re9 Re7 58.77(18) . .
Se12 Re9 Re10 119.1 . .
Se12 Re9 Re8 118.4 . .
Se9 Re9 Re11 57.82(17) . .
Se9 Re9 Re7 118.15(16) . .
Se9 Re9 Re10 58.6 . .
Se9 Re9 Se12 90.1 . .
Se9 Re9 Re8 118.7 . .
Se9 Re9 Se13 176.6 . .
Re8 Re9 Re7 59.59(18) . .
Se13 Re9 Re11 119.28(17) . .
Se13 Re9 Re7 58.93(15) . .
Se13 Re9 Re10 118.7 . .
Se13 Re9 Se12 89.6 . .
Se13 Re9 Re8 58.6 . .
Se16 Re9 Re11 119.31(17) . .
Se16 Re9 Re7 117.98(18) . .
Se16 Re9 Re10 59.1 . .
Se16 Re9 Se12 176.6 . .
Se16 Re9 Se9 91.0 . .
Se16 Re9 Re8 58.4 . .
Se16 Re9 Se13 89.1 . .
C9 Re9 Re11 133.4(2) . .
C9 Re9 Re7 139.03(19) . .
C9 Re9 Re10 131.3 . .
C9 Re9 Se12 93.5 . .
C9 Re9 Se9 88.6 . .
C9 Re9 Re8 135.9 . .
C9 Re9 Se13 94.8 . .
C9 Re9 Se16 89.7 . .
Re11 Re10 Re12 60.8(2) . .
Re11 Re10 Re9 59.0(2) . .
Re11 Re10 Re8 89.88(13) . .
Re9 Re10 Re12 90.1 . .
Re9 Re10 Re8 60.1 . .
Se10 Re10 Re11 59.4(2) . .
Se10 Re10 Re12 58.3 . .
Se10 Re10 Re9 118.4 . .
Se10 Re10 Re8 118.3 . .
Se10 Re10 Se16 175.7 . .
Se9 Re10 Re11 57.4(2) . .
Se9 Re10 Re12 118.2 . .
Se9 Re10 Re9 58.5 . .
Se9 Re10 Se10 89.6 . .
Se9 Re10 Re8 118.6 . .
Se9 Re10 Se16 90.4 . .
Re8 Re10 Re12 59.9 . .
Se15 Re10 Re11 119.3(2) . .
Se15 Re10 Re12 58.5 . .
Se15 Re10 Re9 119.0 . .
Se15 Re10 Se10 89.5 . .
Se15 Re10 Se9 176.4 . .
Se15 Re10 Re8 58.9 . .
Se15 Re10 Se16 90.2 . .
Se16 Re10 Re11 117.3(2) . .
Se16 Re10 Re12 118.1 . .
Se16 Re10 Re9 58.3 . .
Se16 Re10 Re8 58.2 . .
C10 Re10 Re11 136.23(14) . .
C10 Re10 Re12 136.9 . .
C10 Re10 Re9 133.0 . .
C10 Re10 Se10 94.3 . .
C10 Re10 Se9 91.5 . .
C10 Re10 Re8 133.8 . .
C10 Re10 Se15 92.1 . .
C10 Re10 Se16 90.0 . .
Re12 Se10 Re11 63.24(15) . .
Re12 Se10 Re10 62.9 . .
Re10 Se10 Re11 61.92(15) . .
Re11 Se12 Re7 62.8(2) . .
Re11 Se12 Re9 61.81(15) . .
Re9 Se12 Re7 63.06(13) . .
Re11 Se9 Re9 62.43(15) . .
Re11 Se9 Re10 63.25(16) . .
Re9 Se9 Re10 62.8 . .
N11 C11 Re11 175.1(3) . .
Re7 Re8 Re12 59.7(2) . .
Re7 Re8 Re9 60.4(2) . .
Re7 Re8 Re10 90.00(13) . .
Re12 Re8 Re9 90.0 . .
Re12 Re8 Re10 60.1 . .
Re10 Re8 Re9 59.8 . .
Se14 Re8 Re7 58.2(2) . .
Se14 Re8 Re12 58.7 . .
Se14 Re8 Re9 118.6 . .
Se14 Re8 Re10 118.7 . .
Se14 Re8 Se15 90.2 . .
Se14 Re8 Se13 90.3 . .
Se15 Re8 Re7 118.1(2) . .
Se15 Re8 Re12 58.4 . .
Se15 Re8 Re9 118.1 . .
Se15 Re8 Re10 58.3 . .
Se13 Re8 Re7 59.1(2) . .
Se13 Re8 Re12 118.8 . .
Se13 Re8 Re9 58.4 . .
Se13 Re8 Re10 118.2 . .
Se13 Re8 Se15 176.1 . .
Se16 Re8 Re7 118.8(2) . .
Se16 Re8 Re12 119.0 . .
Se16 Re8 Re9 58.4 . .
Se16 Re8 Re10 58.9 . .
Se16 Re8 Se14 176.6 . .
Se16 Re8 Se15 90.3 . .
Se16 Re8 Se13 89.0 . .
C8 Re8 Re7 134.32(13) . .
C8 Re8 Re12 133.8 . .
C8 Re8 Re9 136.2 . .
C8 Re8 Re10 135.7 . .
C8 Re8 Se14 90.4 . .
C8 Re8 Se15 91.7 . .
C8 Re8 Se13 92.2 . .
C8 Re8 Se16 92.8 . .
Re7 Se14 Re12 62.66(15) . .
Re7 Se14 Re8 62.92(14) . .
Re8 Se14 Re12 62.8 . .
Re12 Se15 Re8 62.7 . .
Re10 Se15 Re12 63.1 . .
Re10 Se15 Re8 62.8 . .
N12 C12 Re12 178.0 . .
Re9 Se13 Re7 62.99(15) . .
Re9 Se13 Re8 63.0 . .
Re8 Se13 Re7 62.34(17) . .
N7 C7 Re7 179.2(3) . .
Re9 Se16 Re10 62.7 . .
Re9 Se16 Re8 63.2 . .
Re8 Se16 Re10 62.9 . .
N9 C9 Re9 174.4 . .
N10 C10 Re10 175.9 . .
C11 N11 K1 139.7(3) . .
N8 C8 Re8 176.3 . .

loop_
_geom_bond_atom_site_label_1
_geom_bond_atom_site_label_2
_geom_bond_distance
_geom_bond_site_symmetry_2
Re4 Re1 2.629(2) .
Re4 Re3 2.6340(19) .
Re4 Re2 2.6137(17) .
Re4 Re6 2.6174(18) 3_467
Re4 Se3 2.526(4) .
Re4 Se4 2.525(4) .
Re4 Se2 2.521(4) .
Re4 Se6 2.525(4) .
Re4 C4 2.04(4) 1_556
Re1 Re2 2.6202(19) .
Re1 Re6 2.626(2) 3_467
Re1 Re5 2.627(2) 4_656
Re1 Se3 2.524(4) .
Re1 Se8 2.532(4) 4_656
Re1 Se2 2.515(4) .
Re1 Se1 2.521(4) .
Re1 C1 2.09(5) .
Re3 Re2 2.639(2) .
Re3 Re6 2.621(2) 3_467
Re3 Re5 2.633(2) 4_656
Re3 Se5 2.510(4) .
Re3 Se4 2.514(4) .
Re3 Se6 2.537(4) .
Re3 Se7 2.524(4) .
Re3 C3 2.13(5) 1_556
Re13 Re15 2.622(2) .
Re13 Re22 2.621(2) .
Re13 Se28 2.532(4) .
Re13 Se32 2.529(4) .
Re13 Se25 2.529(4) .
Re13 Se30 2.528(4) .
Re13 C13 2.11(4) .
Re13 Se31 2.567(6) .
Re13 Se26 2.524(5) .
Re13 Se27 2.494(6) .
Re13 Se29 2.538(5) .
Re13 Re19 2.619(5) .
Re2 Re5 2.6199(18) 4_656
Re2 Se2 2.531(4) .
Re2 Se1 2.534(4) .
Re2 Se6 2.529(4) .
Re2 Se7 2.536(4) .
Re2 C2 2.12(5) .
Re6 Re5 2.6207(18) 2_766
Re6 Se3 2.541(4) 3_567
Re6 Se5 2.522(4) 3_567
Re6 Se4 2.533(4) 3_567
Re6 Se8 2.523(4) 2_766
Re6 C6 2.11(4) .
Re5 Se5 2.529(4) 4_646
Re5 Se8 2.518(4) .
Re5 Se1 2.521(4) 4_646
Re5 Se7 2.531(4) 4_646
Re5 C5 2.05(5) .
Re14 Re15 2.622(2) .
Re14 Re22 2.624(2) .
Re14 Se18 2.533(5) .
Re14 Se22 2.533(5) .
Re14 Se24 2.540(4) .
Re14 Se20 2.515(5) .
Re14 C14 2.11(4) .
Re14 Se19 2.579(6) .
Re14 Re19 2.579(4) .
Re14 Se17 2.477(5) .
Re14 Se23 2.478(6) .
Re14 Se21 2.581(5) .
Re18 Re15 2.616(2) .
Re18 Re20 2.621(2) .
Re18 Se28 2.528(4) .
Re18 Se22 2.519(5) .
Re18 Se24 2.525(5) .
Re18 Se25 2.528(5) .
Re18 C18 2.11(6) .
Re18 Re17 1.478(5) .
Re18 Se27 1.886(6) .
Re18 Re19 1.407(5) .
Re18 Se23 1.906(6) .
Re15 Re22 2.620(2) .
Re15 Se28 2.533(4) .
Re15 Se22 2.538(5) .
Re15 Se30 2.546(5) .
Re15 Se20 2.519(5) .
Re15 C15 1.98(5) .
Re15 Re16 1.465(5) .
Re15 Re17 1.353(5) .
Re15 Se29 1.945(5) .
Re15 Se21 1.912(5) .
Re20 Re22 2.618(2) .
Re20 Se18 2.535(5) .
Re20 Se32 2.544(5) .
Re20 Se24 2.533(5) .
Re20 Se25 2.530(5) .
Re20 C20 2.02(5) .
Re20 Re21 1.476(5) .
Re20 Se26 1.875(5) .
Re20 Re19 1.393(5) .
Re20 Se17 1.933(5) .
Re22 Se18 2.532(4) .
Re22 Se32 2.538(5) .
Re22 Se30 2.532(4) .
Re22 Se20 2.521(5) .
Re22 C22 2.11(6) .
Re22 Re16 1.431(5) .
Re22 Se31 1.931(6) .
Re22 Re21 1.377(5) .
Re22 Se19 1.933(5) .
Se28 Re17 1.912(7) .
Se28 Se27 1.891(8) .
Se28 Se29 1.998(8) .
Se28 C17 2.260(9) .
Se18 Re21 1.890(6) .
Se18 Se19 2.001(8) .
Se18 C21 2.296(9) .
Se18 Se17 1.872(8) .
Se22 Re17 1.919(7) .
Se22 Se23 1.837(8) .
Se22 C17 2.325(9) .
Se22 Se21 2.036(8) .
Se32 Se31 1.951(8) .
Se32 Re21 1.939(7) .
Se32 Se26 1.905(8) .
Se32 C21 2.323(9) .
Se24 Re19 1.902(7) .
Se24 Se17 1.968(8) .
Se24 C19 2.234(8) .
Se24 Se23 1.968(8) .
Se25 Se26 1.964(8) .
Se25 Se27 1.931(8) .
Se25 Re19 1.958(7) .
Se25 C19 2.293(9) .
Se30 C16 2.290(8) .
Se30 Re16 1.884(7) .
Se30 Se31 1.944(8) .
Se30 Se29 1.903(8) .
Se20 C16 2.376(9) .
Se20 Re16 1.888(7) .
Se20 Se19 1.915(8) .
Se20 Se21 1.891(9) .
O12E C16E 1.40(5) .
O8E C11E 1.48(5) .
C16E C15E 1.55(6) .
C16E C17E 1.50(6) .
O10E C15E 1.37(5) .
O10E C12E 1.43(5) .
C15E C14E 1.52(6) .
O7E C10E 1.38(5) .
C9E O5E 1.35(5) .
C9E C8E 1.58(6) .
C9E C10E 1.49(6) .
O5E C6E 1.37(3) .
O9E C8E 1.43(5) .
O9E C12E 1.38(5) .
C8E C7E 1.59(6) .
C12E C11E 1.48(6) .
C10E C11E 1.54(6) .
O38E C47E 1.44(5) .
O38E K1 2.83(3) 3_467
O35E C45E 1.44(5) .
O35E C42E 1.40(5) .
C45E C46E 1.52(6) .
C45E C44E 1.45(6) .
O37E C46E 1.46(5) .
O15E C18E 1.42(5) .
O15E C21E 1.38(3) .
O13E C17E 1.42(5) .
O13E K3 2.94(3) 3_466
O14E C18E 1.42(5) .
O14E C14E 1.49(5) .
O40E C48E 1.46(5) .
O40E C3E 1.34(3) .
O36E C43E 1.35(8) .
C48E O39E 1.45(5) .
C48E C47E 1.49(6) .
O39E C44E 1.51(5) .
C47E C46E 1.49(6) .
O6E C7E 1.38(5) .
C44E C43E 1.55(6) .
C17E C18E 1.50(6) .
C14E C13E 1.45(6) .
O33E C41E 1.41(5) .
O32E C40E 1.45(5) .
O34E C42E 1.35(5) .
O34E C38E 1.38(5) .
O30E C39E 1.35(5) .
O30E C36E 1.38(5) .
C39E C40E 1.57(6) .
C39E C38E 1.53(6) .
C36E O29E 1.45(5) .
C36E C35E 1.50(6) .
O29E C32E 1.41(5) .
C40E C41E 1.56(6) .
C42E C41E 1.51(6) .
C38E C37E 1.60(6) .
C32E C33E 1.61(6) .
C32E C31E 1.47(6) .
K2 O33F 2.87(3) 3_465
K2 O22F 3.21(3) 3_466
K2 N5 3.21(4) .
K2 N2 2.75(4) 3_466
K2 O18E 2.703(19) .
K1 O2F 3.02(3) 1_556
K1 O13F 2.84(3) .
K1 O17F 3.00(2) .
K1 N11 2.860(12) .
O20E C24E 1.43(5) .
O20E C27E 1.46(3) .
O25E C33E 1.41(5) .
O25E C30E 1.32(3) .
C34E O27E 1.41(5) .
C34E C33E 1.43(6) .
C34E C35E 1.45(6) .
O11E C13E 1.37(5) .
O28E C35E 1.41(5) .
O26E C31E 1.33(5) .
C24E C23E 1.54(5) .
C24E O19E 1.39(5) .
K3 O27F 2.73(3) .
K3 O27F 2.73(3) 2_775
K3 O23F 2.70(3) .
K3 O23F 2.70(3) 2_775
O35F C42F 1.45(5) .
O35F C45F 1.40(3) .
O5F C6F 1.51(5) .
O5F C9F 1.41(3) .
O10F C15F 1.44(5) .
O10F C12F 1.32(4) .
O40F C3F 1.31(5) .
O40F C48F 1.35(3) .
O2F C4F 1.46(5) .
O12F C16F 1.43(5) .
O3F C5F 1.32(5) .
C16F C15F 1.49(6) .
C16F C17F 1.49(6) .
C3F C4F 1.59(6) .
C3F C2F 1.48(6) .
C15F C14F 1.51(6) .
C15 N15 1.27(7) .
C15 Se29 2.21(6) .
C15 Se21 2.17(6) .
N22 C22 1.12(7) .
C20 N20 1.23(7) .
C20 Se26 2.22(5) .
C20 Se17 2.30(6) .
C14 N14 1.18(5) .
C6F C5F 1.47(6) .
C6F O4F 1.47(5) .
O31E C37E 1.41(5) .
C4F C5F 1.50(6) .
C22 Se31 2.25(6) .
C22 Se19 2.28(6) .
O30F C39F 1.42(5) .
O30F C36F 1.42(5) .
O13F C17F 1.46(5) .
O15F C18F 1.45(5) .
O15F C21F 1.40(3) .
O33F C41F 1.42(5) .
O32F C40F 1.42(5) .
O34F C42F 1.44(5) .
O34F C38F 1.46(5) .
O14F C14F 1.32(5) .
O14F C18F 1.41(5) .
C39F C40F 1.57(6) .
C39F C38F 1.58(6) .
C42F C41F 1.46(6) .
O4F C2F 1.48(5) .
C14F C13F 1.53(6) .
C18F C17F 1.44(6) .
C40F C41F 1.51(6) .
N18 C18 1.16(7) .
N13 C13 1.07(5) .
O11F C13F 1.38(5) .
C2F C1F 1.57(6) .
O27F C34F 1.42(5) .
O29F C36F 1.39(5) .
O29F C32F 1.43(5) .
O28F C35F 1.44(5) .
O25F C33F 1.38(5) .
O25F C30F 1.46(5) .
O20F C27F 1.50(5) .
O20F C24F 1.29(3) .
C33F C34F 1.58(6) .
C33F C32F 1.52(6) .
O22F C28F 1.41(5) .
C36F C35F 1.55(6) .
C28F C27F 1.57(6) .
C28F C29F 1.54(6) .
C34F C35F 1.44(5) .
O23F C29F 1.44(5) .
O31F C37F 1.40(5) .
C32F C31F 1.49(6) .
C37F C38F 1.51(6) .
C26F C27F 1.59(6) .
C26F C25F 1.39(6) .
C26F O24F 1.35(5) .
C25F O21F 1.52(5) .
C29F C30F 1.52(6) .
O24F C30F 1.40(5) .
O26F C31F 1.42(5) .
O1F C1F 1.40(5) .
C18 Se27 2.23(6) .
C18 Se23 2.43(6) .
C1 N1 1.13(6) .
C3 N3 1.12(6) .
C4 N4 1.12(5) .
C5 N5 1.18(5) .
C2 N2 1.17(5) .
C6 N6 1.11(5) .
Re11 Re7 2.627(7) .
Re11 Se11 2.574(9) .
Re11 Re12 2.658(9) .
Re11 Re9 2.582(8) .
Re11 Re10 2.614(6) .
Re11 Se10 2.549(10) .
Re11 Se12 2.507(9) .
Re11 Se9 2.465(9) .
Re11 C11 2.135(5) .
Re7 Se11 2.519(9) .
Re7 Re12 2.615(9) .
Re7 Re9 2.644(8) .
Re7 Se12 2.536(10) .
Re7 Re8 2.623(6) .
Re7 Se14 2.503(10) .
Re7 Se13 2.542(9) .
Re7 C7 2.121(5) .
C16 N16 1.1535 .
C16 Re16 2.1068 .
Re16 Se31 2.5335 .
Re16 Re21 2.6350 .
Re16 Se19 2.5301 .
Re16 Re17 2.6359 .
Re16 Se29 2.5332 .
Re16 Se21 2.5289 .
Se31 Re21 2.5316 .
Re21 Se19 2.5297 .
Re21 Se26 2.5337 .
Re21 Re19 2.6345 .
Re21 C21 2.1075 .
Re21 Se17 2.5307 .
Re17 Se27 2.5321 .
Re17 Se29 2.5356 .
Re17 Re19 2.6341 .
Re17 Se23 2.5284 .
Re17 C17 2.1071 .
Re17 Se21 2.5308 .
Se26 Re19 2.5331 .
Se27 Re19 2.5342 .
Re19 Se17 2.5306 .
Re19 C19 2.1074 .
Re19 Se23 2.5294 .
C21 N21 1.1549 .
C19 N19 1.1533 .
C17 N17 1.1539 .
C27E C28E 1.5088 .
C27E C26E 1.5589 .
C28E O22E 1.4455 .
C28E C29E 1.5094 .
C26E O24E 1.4672 .
C26E C25E 1.4822 .
C29E O23E 1.3136 .
C29E C30E 1.5592 .
O24E C30E 1.4201 .
C25E O21E 1.4417 .
C21E C22E 1.5089 .
C21E C20E 1.5589 .
C22E O17E 1.4453 .
C22E C23E 1.5079 .
C20E O19E 1.4660 .
C20E C19E 1.4817 .
C23E O18E 1.3147 .
C19E O16E 1.4410 .
C3E C4E 1.5085 .
C3E C2E 1.5592 .
C4E O2E 1.4464 .
C4E C5E 1.5087 .
C2E O4E 1.4665 .
C2E C1E 1.4815 .
C5E O3E 1.3140 .
C5E C6E 1.5593 .
O4E C6E 1.4215 .
C1E O1E 1.4416 .
C45F C46F 1.5074 .
C45F C44F 1.5598 .
C46F O37F 1.4467 .
C46F C47F 1.5090 .
C44F O39F 1.4662 .
C44F C43F 1.4825 .
C47F O38F 1.3139 .
C47F C48F 1.5584 .
O39F C48F 1.4215 .
C43F O36F 1.4409 .
C9F C10F 1.5090 .
C9F C8F 1.5589 .
C10F O7F 1.4459 .
C10F C11F 1.5087 .
C8F O9F 1.4662 .
C8F C7F 1.4822 .
C11F O8F 1.3138 .
C11F C12F 1.5599 .
O9F C12F 1.4213 .
C7F O6F 1.4408 .
C21F C22F 1.5082 .
C21F C20F 1.5595 .
C22F O17F 1.4452 .
C22F C23F 1.5090 .
C20F O19F 1.4662 .
C20F C19F 1.4812 .
C23F O18F 1.3148 .
C23F C24F 1.5586 .
O19F C24F 1.4221 .
C19F O16F 1.4423 .
Se11 Re12 2.5244 .
Re12 Re10 2.6354 .
Re12 Se10 2.5207 .
Re12 Re8 2.6304 .
Re12 Se14 2.5254 .
Re12 Se15 2.5201 .
Re12 C12 2.0988 .
Re9 Re10 2.6247 .
Re9 Se12 2.5198 .
Re9 Se9 2.5160 .
Re9 Re8 2.6344 .
Re9 Se13 2.5192 .
Re9 Se16 2.5122 .
Re9 C9 2.1104 .
Re10 Se10 2.5323 .
Re10 Se9 2.5194 .
Re10 Re8 2.6323 .
Re10 Se15 2.5177 .
Re10 Se16 2.5334 .
Re10 C10 2.1137 .
C11 N11 1.1338 .
Re8 Se14 2.5224 .
Re8 Se15 2.5343 .
Re8 Se13 2.5255 .
Re8 Se16 2.5128 .
Re8 C8 2.1100 .
C12 N12 1.1502 .
C7 N7 1.1360 .
C9 N9 1.1454 .
C10 N10 1.1420 .
C8 N8 1.1266 .

loop_
_smtbx_masks_void_nr
_smtbx_masks_void_average_x
_smtbx_masks_void_average_y
_smtbx_masks_void_average_z
_smtbx_masks_void_volume
_smtbx_masks_void_count_electrons
1 0.000 0.000 0.070 165.2 18.6
2 0.149 0.391 -0.907 1266.4 454.1
3 0.000 0.500 0.553 10.1 7.5
4 -0.149 0.609 -0.021 1266.4 463.4
5 0.351 -0.109 -0.482 1266.4 442.9
6 0.500 0.500 -0.070 165.2 20.2
7 0.649 0.109 -0.621 1266.4 469.5
8 0.500 0.000 0.447 10.1 8.0

loop_
_twin_individual_id
_twin_individual_mass_fraction_refined
1 0.806(18)
2 0.194(18)
